data_7228192
loop_
_publ_author_name
'Krawczyk, Monika K.'
'Bikas, Rahman'
'Krawczyk, Marta S.'
'Lis, Tadeusz'

_publ_section_title
;
 On the Rhenium(I)--Silver(I) Cyanide Porous Macrocyclic Clusters
;
_journal_name_full CrystEngComm
_journal_paper_doi 10.1039/C7CE00646B
_journal_year 2017
_chemical_formula_moiety 'C160 H120 Ag4 N8 O8 P8 Re4, 5(C2 H6 O)'
_chemical_formula_sum 'C170 H150 Ag4 N8 O13 P8 Re4'
_chemical_formula_weight 3937.01
_space_group_crystal_system triclinic
_space_group_IT_number 2
_space_group_name_Hall '-P 1'
_space_group_name_H-M_alt 'P -1'
_symmetry_space_group_name_Hall '-P 1'
_symmetry_space_group_name_H-M 'P -1'
_atom_sites_solution_hydrogens geom
_audit_creation_method SHELXL-2014/7
_audit_update_record
;
2017-02-06 deposited with the CCDC.
2017-05-03 downloaded from the CCDC.
;
_cell_angle_alpha 83.56(3)
_cell_angle_beta 89.19(3)
_cell_angle_gamma 72.42(3)
_cell_formula_units_Z 2
_cell_length_a 12.282(2)
_cell_length_b 18.475(4)
_cell_length_c 35.979(8)
_cell_measurement_reflns_used 42809
_cell_measurement_temperature 100(2)
_cell_measurement_theta_max 28.77
_cell_measurement_theta_min 2.85
_cell_volume 7732(3)
_computing_cell_refinement 'CrysAlis CCD, Oxford Diffraction Ltd.,Version 1.171.33.66'
_computing_data_collection 'CrysAlis CCD, Oxford Diffraction Ltd.,Version 1.171.33.66'
_computing_data_reduction 'CrysAlis CCD, Oxford Diffraction Ltd.,Version 1.171.33.66'
_computing_structure_refinement 'SHELXL-2014/7 (Sheldrick, 2014)'
_computing_structure_solution 'shelxs-97 (Sheldrick, 2014)'
_diffrn_ambient_temperature 100(2)
_diffrn_measured_fraction_theta_full 0.993
_diffrn_measured_fraction_theta_max 0.993
_diffrn_measurement_device_type 'Kuma KM-4-CCD \k-geometry'
_diffrn_measurement_method \w
_diffrn_radiation_type MoK\a
_diffrn_radiation_wavelength 0.71073
_diffrn_reflns_av_R_equivalents 0.0298
_diffrn_reflns_av_unetI/netI 0.0354
_diffrn_reflns_Laue_measured_fraction_full 0.993
_diffrn_reflns_Laue_measured_fraction_max 0.993
_diffrn_reflns_limit_h_max 14
_diffrn_reflns_limit_h_min -14
_diffrn_reflns_limit_k_max 22
_diffrn_reflns_limit_k_min -19
_diffrn_reflns_limit_l_max 43
_diffrn_reflns_limit_l_min -43
_diffrn_reflns_number 58775
_diffrn_reflns_point_group_measured_fraction_full 0.993
_diffrn_reflns_point_group_measured_fraction_max 0.993
_diffrn_reflns_theta_full 25.499
_diffrn_reflns_theta_max 25.499
_diffrn_reflns_theta_min 2.854
_diffrn_source 'fine-focus sealed tube'
_exptl_absorpt_coefficient_mu 3.760
_exptl_absorpt_correction_T_max 0.666
_exptl_absorpt_correction_T_min 0.362
_exptl_absorpt_correction_type analytical
_exptl_absorpt_process_details
;
CrysAlis RED, Oxford Diffraction Ltd.,
Version 1.171.33.66 
;
_exptl_crystal_colour colourless
_exptl_crystal_density_diffrn 1.691
_exptl_crystal_description block
_exptl_crystal_F_000 3876
_exptl_crystal_size_max 0.340
_exptl_crystal_size_mid 0.220
_exptl_crystal_size_min 0.130
_refine_diff_density_max 1.97
_refine_diff_density_min -1.22
_refine_diff_density_rms 0.163
_refine_ls_extinction_method none
_refine_ls_goodness_of_fit_ref 0.907
_refine_ls_hydrogen_treatment constr
_refine_ls_matrix_type full
_refine_ls_number_parameters 1869
_refine_ls_number_reflns 28576
_refine_ls_number_restraints 31
_refine_ls_restrained_S_all 0.907
_refine_ls_R_factor_all 0.0409
_refine_ls_R_factor_gt 0.0347
_refine_ls_shift/su_max 0.003
_refine_ls_shift/su_mean 0.000
_refine_ls_structure_factor_coef Fsqd
_refine_ls_weighting_details 'w=1/[\s^2^(Fo^2^)+(0.0700P)^2^+12.5000P] where P=(Fo^2^+2Fc^2^)/3'
_refine_ls_weighting_scheme calc
_refine_ls_wR_factor_gt 0.0914
_refine_ls_wR_factor_ref 0.0942
_reflns_Friedel_coverage 0.000
_reflns_number_gt 24328
_reflns_number_total 28576
_reflns_threshold_expression 'I > 2\s(I)'
_cod_data_source_file c7ce00646b2.cif
_cod_data_source_block b2493A
_cod_database_code 7228192
_shelx_shelxl_version_number 2014/7
_shelx_space_group_comment
;
The symmetry employed for this shelxl refinement is uniquely defined
by the following loop, which should always be used as a source of
symmetry information in preference to the above space-group names.
They are only intended as comments.
;
_shelx_estimated_absorpt_t_min 0.361
_shelx_estimated_absorpt_t_max 0.641

loop_
_space_group_symop_operation_xyz
'x, y, z'
'-x, -y, -z'

loop_
_atom_site_label
_atom_site_type_symbol
_atom_site_fract_x
_atom_site_fract_y
_atom_site_fract_z
_atom_site_U_iso_or_equiv
_atom_site_adp_type
_atom_site_occupancy
_atom_site_site_symmetry_order
_atom_site_calc_flag
_atom_site_refinement_flags_posn
_atom_site_refinement_flags_adp
_atom_site_refinement_flags_occupancy
_atom_site_disorder_assembly
_atom_site_disorder_group
Re1 Re 0.64558(2) 0.86398(2) 0.13216(2) 0.01237(5) Uani 1 1 d . . . . .
C1 C 0.6407(4) 0.8942(2) 0.07848(14) 0.0182(10) Uani 1 1 d . . . . .
O1 O 0.6381(3) 0.91238(19) 0.04670(9) 0.0225(7) Uani 1 1 d . . . . .
C2 C 0.5833(4) 0.9687(3) 0.14249(14) 0.0220(10) Uani 1 1 d . . . . .
O2 O 0.5435(3) 1.0311(2) 0.14986(12) 0.0358(9) Uani 1 1 d . . . . .
Re2 Re 0.62377(2) 0.69339(2) 0.41805(2) 0.01213(5) Uani 1 1 d . . . . .
C3 C 0.6421(4) 0.6646(2) 0.47130(13) 0.0177(10) Uani 1 1 d . . . . .
O3 O 0.6543(3) 0.6471(2) 0.50324(9) 0.0264(8) Uani 1 1 d . . . . .
C4 C 0.5776(4) 0.8014(3) 0.42357(12) 0.0167(9) Uani 1 1 d . . . . .
O4 O 0.5542(3) 0.86667(18) 0.42625(10) 0.0248(8) Uani 1 1 d . . . . .
Re3 Re 0.83347(2) 0.12102(2) 0.36169(2) 0.01210(5) Uani 1 1 d . . . . .
C5 C 0.8522(4) 0.0832(2) 0.41451(14) 0.0198(10) Uani 1 1 d . . . . .
O5 O 0.8654(3) 0.0643(2) 0.44650(9) 0.0270(8) Uani 1 1 d . . . . .
C6 C 0.8736(4) 0.0182(3) 0.34754(13) 0.0200(10) Uani 1 1 d . . . . .
O6 O 0.8948(3) -0.04338(19) 0.33963(10) 0.0285(8) Uani 1 1 d . . . . .
Re4 Re 0.81647(2) 0.30372(2) 0.07871(2) 0.01291(5) Uani 1 1 d . . . . .
C7 C 0.8021(4) 0.3192(2) 0.02475(14) 0.0199(10) Uani 1 1 d . . . . .
O7 O 0.7982(3) 0.32815(19) -0.00749(9) 0.0252(8) Uani 1 1 d . . . . .
C8 C 0.8763(4) 0.1950(3) 0.07798(12) 0.0169(9) Uani 1 1 d . . . . .
O8 O 0.9091(3) 0.12945(18) 0.07679(10) 0.0262(8) Uani 1 1 d . . . . .
Ag1 Ag 0.63460(3) 0.76643(2) 0.27462(2) 0.02394(9) Uani 1 1 d . . . . .
N1 N 0.6625(4) 0.8097(3) 0.22145(11) 0.0262(9) Uani 1 1 d . . . . .
C10 C 0.6563(4) 0.8284(2) 0.19024(13) 0.0160(9) Uani 1 1 d . . . . .
N2 N 0.5997(4) 0.7252(3) 0.32731(12) 0.0290(10) Uani 1 1 d . . . . .
C20 C 0.6059(4) 0.7154(3) 0.35941(13) 0.0178(10) Uani 1 1 d . . . . .
Ag2 Ag 0.73701(3) 0.40231(2) 0.39734(2) 0.02706(9) Uani 1 1 d . . . . .
N3 N 0.7588(3) 0.2925(2) 0.38679(11) 0.0221(9) Uani 1 1 d . . . . .
C30 C 0.7850(4) 0.2323(3) 0.37754(12) 0.0173(9) Uani 1 1 d . . . . .
N4 N 0.7133(4) 0.5145(2) 0.40375(14) 0.0324(11) Uani 1 1 d . . . . .
C40 C 0.6812(4) 0.5778(3) 0.40861(13) 0.0210(10) Uani 1 1 d . . . . .
Ag3 Ag 0.82384(3) 0.25738(2) 0.22399(2) 0.02491(9) Uani 1 1 d . . . . .
N5 N 0.8470(4) 0.2911(2) 0.16881(12) 0.0274(9) Uani 1 1 d . . . . .
C50 C 0.8364(4) 0.2950(3) 0.13726(13) 0.0179(9) Uani 1 1 d . . . . .
N6 N 0.8149(3) 0.2082(2) 0.27722(11) 0.0229(9) Uani 1 1 d . . . . .
C60 C 0.8192(4) 0.1751(2) 0.30633(13) 0.0167(9) Uani 1 1 d . . . . .
Ag4 Ag 0.71003(3) 0.58900(2) 0.09693(2) 0.02397(9) Uani 1 1 d . . . . .
N7 N 0.7200(4) 0.6860(2) 0.11743(12) 0.0264(9) Uani 1 1 d . . . . .
C70 C 0.7014(4) 0.7482(3) 0.12316(12) 0.0161(9) Uani 1 1 d . . . . .
N8 N 0.7037(3) 0.4870(2) 0.08162(12) 0.0263(9) Uani 1 1 d . . . . .
C80 C 0.7431(4) 0.4221(3) 0.08047(12) 0.0184(10) Uani 1 1 d . . . . .
P1 P 0.83733(9) 0.87067(6) 0.13985(3) 0.0139(2) Uani 1 1 d . . . . .
C1A C 0.9150(4) 0.8800(2) 0.09626(12) 0.0165(9) Uani 1 1 d . . . . .
C2A C 0.8667(4) 0.9398(3) 0.06850(12) 0.0180(9) Uani 1 1 d . . . . .
H2A H 0.7961 0.9767 0.0728 0.022 Uiso 1 1 calc R U . . .
C3A C 0.9201(4) 0.9461(3) 0.03498(13) 0.0219(10) Uani 1 1 d . . . . .
H3A H 0.8868 0.9876 0.0165 0.026 Uiso 1 1 calc R U . . .
C4A C 1.0220(4) 0.8924(3) 0.02803(13) 0.0241(11) Uani 1 1 d . . . . .
H4A H 1.0585 0.8968 0.0048 0.029 Uiso 1 1 calc R U . . .
C5A C 1.0706(4) 0.8324(3) 0.05503(14) 0.0248(11) Uani 1 1 d . . . . .
H5A H 1.1405 0.7953 0.0502 0.030 Uiso 1 1 calc R U . . .
C6A C 1.0184(4) 0.8256(3) 0.08913(13) 0.0199(10) Uani 1 1 d . . . . .
H6A H 1.0526 0.7842 0.1076 0.024 Uiso 1 1 calc R U . . .
C1B C 0.8454(4) 0.9504(2) 0.16536(13) 0.0163(9) Uani 1 1 d . . . . .
C2B C 0.8343(4) 0.9420(3) 0.20366(13) 0.0210(10) Uani 1 1 d . . . . .
H2B H 0.8168 0.8982 0.2154 0.025 Uiso 1 1 calc R U . . .
C3B C 0.8481(4) 0.9959(3) 0.22544(14) 0.0248(11) Uani 1 1 d . . . . .
H3B H 0.8433 0.9881 0.2519 0.030 Uiso 1 1 calc R U . . .
C4B C 0.8691(4) 1.0618(3) 0.20828(14) 0.0241(10) Uani 1 1 d . . . . .
H4B H 0.8786 1.0992 0.2230 0.029 Uiso 1 1 calc R U . . .
C5B C 0.8760(4) 1.0724(3) 0.16985(14) 0.0264(11) Uani 1 1 d . . . . .
H5B H 0.8883 1.1178 0.1580 0.032 Uiso 1 1 calc R U . . .
C6B C 0.8648(4) 1.0167(3) 0.14838(13) 0.0199(10) Uani 1 1 d . . . . .
H6B H 0.8705 1.0241 0.1220 0.024 Uiso 1 1 calc R U . . .
C1C C 0.9440(4) 0.7930(3) 0.16815(12) 0.0195(10) Uani 1 1 d . . . . .
C2C C 0.9299(4) 0.7212(3) 0.17773(13) 0.0225(10) Uani 1 1 d . . . . .
H2C H 0.8622 0.7117 0.1702 0.027 Uiso 1 1 calc R U . . .
C3C C 1.0137(5) 0.6640(3) 0.19808(15) 0.0322(12) Uani 1 1 d . . . . .
H3C H 1.0032 0.6153 0.2045 0.039 Uiso 1 1 calc R U . . .
C4C C 1.1128(5) 0.6768(3) 0.20929(16) 0.0353(13) Uani 1 1 d . . . . .
H4C H 1.1701 0.6370 0.2232 0.042 Uiso 1 1 calc R U . . .
C5C C 1.1285(4) 0.7482(3) 0.20019(15) 0.0315(12) Uani 1 1 d . . . . .
H5C H 1.1964 0.7574 0.2079 0.038 Uiso 1 1 calc R U . . .
C6C C 1.0441(4) 0.8059(3) 0.17978(13) 0.0246(11) Uani 1 1 d . . . . .
H6C H 1.0544 0.8547 0.1736 0.030 Uiso 1 1 calc R U . . .
P2 P 0.45698(9) 0.84800(6) 0.13199(3) 0.0134(2) Uani 1 1 d . . . . .
C1D C 0.3387(4) 0.9274(2) 0.11093(13) 0.0180(9) Uani 1 1 d . . . . .
C2D C 0.3609(4) 0.9801(3) 0.08295(14) 0.0226(10) Uani 1 1 d . . . . .
H2D H 0.4371 0.9810 0.0791 0.027 Uiso 1 1 calc R U . . .
C3D C 0.2723(4) 1.0311(3) 0.06080(14) 0.0232(10) Uani 1 1 d . . . . .
H3D H 0.2881 1.0654 0.0413 0.028 Uiso 1 1 calc R U . . .
C4D C 0.1617(4) 1.0313(3) 0.06759(14) 0.0224(10) Uani 1 1 d . . . . .
H4D H 0.1010 1.0666 0.0529 0.027 Uiso 1 1 calc R U . . .
C5D C 0.1374(4) 0.9812(3) 0.09530(15) 0.0263(11) Uani 1 1 d . . . . .
H5D H 0.0605 0.9829 0.1000 0.032 Uiso 1 1 calc R U . . .
C6D C 0.2262(4) 0.9281(3) 0.11643(13) 0.0223(10) Uani 1 1 d . . . . .
H6D H 0.2097 0.8919 0.1348 0.027 Uiso 1 1 calc R U . . .
C1E C 0.4344(4) 0.7728(2) 0.10567(13) 0.0172(9) Uani 1 1 d . . . . .
C2E C 0.4790(4) 0.7662(3) 0.07036(13) 0.0196(10) Uani 1 1 d . . . . .
H2E H 0.5190 0.8004 0.0603 0.024 Uiso 1 1 calc R U . . .
C3E C 0.4666(4) 0.7111(3) 0.04943(14) 0.0247(11) Uani 1 1 d . . . . .
H3E H 0.4986 0.7074 0.0253 0.030 Uiso 1 1 calc R U . . .
C4E C 0.4077(4) 0.6608(3) 0.06345(14) 0.0270(11) Uani 1 1 d . . . . .
H4E H 0.4023 0.6209 0.0497 0.032 Uiso 1 1 calc R U . . .
C5E C 0.3573(5) 0.6702(3) 0.09775(16) 0.0354(13) Uani 1 1 d . . . . .
H5E H 0.3123 0.6385 0.1069 0.043 Uiso 1 1 calc R U . . .
C6E C 0.3707(5) 0.7248(3) 0.11933(14) 0.0265(11) Uani 1 1 d . . . . .
H6E H 0.3369 0.7295 0.1432 0.032 Uiso 1 1 calc R U . . .
C1F C 0.4133(4) 0.8222(3) 0.17933(12) 0.0186(9) Uani 1 1 d . . . . .
C2F C 0.4581(4) 0.7471(3) 0.19567(13) 0.0213(10) Uani 1 1 d . . . . .
H2F H 0.5036 0.7097 0.1812 0.026 Uiso 1 1 calc R U . . .
C3F C 0.4379(4) 0.7258(3) 0.23251(14) 0.0251(11) Uani 1 1 d . . . . .
H3F H 0.4686 0.6742 0.2431 0.030 Uiso 1 1 calc R U . . .
C4F C 0.3721(4) 0.7807(3) 0.25410(14) 0.0268(11) Uani 1 1 d . . . . .
H4F H 0.3568 0.7667 0.2794 0.032 Uiso 1 1 calc R U . . .
C5F C 0.3289(4) 0.8566(3) 0.23805(14) 0.0276(11) Uani 1 1 d . . . . .
H5F H 0.2857 0.8946 0.2527 0.033 Uiso 1 1 calc R U . . .
C6F C 0.3489(4) 0.8762(3) 0.20119(14) 0.0245(11) Uani 1 1 d . . . . .
H6F H 0.3179 0.9277 0.1905 0.029 Uiso 1 1 calc R U . . .
P3 P 0.43133(9) 0.68431(6) 0.41823(3) 0.0141(2) Uani 1 1 d . . . . .
C1G C 0.3303(4) 0.7425(3) 0.38156(13) 0.0192(10) Uani 1 1 d . . . . .
C2G C 0.3369(4) 0.8154(3) 0.36810(13) 0.0226(10) Uani 1 1 d . . . . .
H2G H 0.3980 0.8313 0.3765 0.027 Uiso 1 1 calc R U . . .
C3G C 0.2569(4) 0.8643(3) 0.34299(14) 0.0256(11) Uani 1 1 d . . . . .
H3G H 0.2633 0.9133 0.3342 0.031 Uiso 1 1 calc R U . . .
C4G C 0.1676(4) 0.8418(3) 0.33070(14) 0.0269(11) Uani 1 1 d . . . . .
H4G H 0.1118 0.8756 0.3137 0.032 Uiso 1 1 calc R U . . .
C5G C 0.1589(4) 0.7702(3) 0.34303(14) 0.0304(12) Uani 1 1 d . . . . .
H5G H 0.0980 0.7545 0.3342 0.037 Uiso 1 1 calc R U . . .
C6G C 0.2400(4) 0.7208(3) 0.36866(14) 0.0239(10) Uani 1 1 d . . . . .
H6G H 0.2332 0.6718 0.3773 0.029 Uiso 1 1 calc R U . . .
C1H C 0.3448(4) 0.7080(2) 0.45959(12) 0.0172(9) Uani 1 1 d . . . . .
C2H C 0.3735(4) 0.7503(3) 0.48527(13) 0.0217(10) Uani 1 1 d . . . . .
H2H H 0.4413 0.7648 0.4825 0.026 Uiso 1 1 calc R U . . .
C3H C 0.3014(4) 0.7715(3) 0.51539(14) 0.0279(11) Uani 1 1 d . . . . .
H3H H 0.3220 0.7996 0.5332 0.034 Uiso 1 1 calc R U . . .
C4H C 0.2023(4) 0.7525(3) 0.51970(14) 0.0331(13) Uani 1 1 d . . . . .
H4H H 0.1535 0.7683 0.5399 0.040 Uiso 1 1 calc R U . . .
C5H C 0.1742(4) 0.7097(4) 0.49410(15) 0.0366(14) Uani 1 1 d . . . . .
H5H H 0.1058 0.6959 0.4969 0.044 Uiso 1 1 calc R U . . .
C6H C 0.2452(4) 0.6871(3) 0.46438(15) 0.0317(12) Uani 1 1 d . . . . .
H6H H 0.2257 0.6572 0.4472 0.038 Uiso 1 1 calc R U . . .
C1I C 0.4325(4) 0.5857(3) 0.41392(15) 0.0228(10) Uani 1 1 d . . . . .
C2I C 0.4346(4) 0.5603(3) 0.37876(17) 0.0330(13) Uani 1 1 d . . . . .
H2I H 0.4251 0.5953 0.3567 0.040 Uiso 1 1 calc R U . . .
C3I C 0.4507(5) 0.4834(4) 0.3763(2) 0.054(2) Uani 1 1 d . . . . .
H3I H 0.4511 0.4662 0.3524 0.065 Uiso 1 1 calc R U . . .
C4I C 0.4657(6) 0.4320(4) 0.4074(3) 0.064(2) Uani 1 1 d . . . . .
H4I H 0.4761 0.3796 0.4052 0.077 Uiso 1 1 calc R U . . .
C5I C 0.4657(5) 0.4573(3) 0.4425(3) 0.059(2) Uani 1 1 d . . . . .
H5I H 0.4779 0.4217 0.4644 0.071 Uiso 1 1 calc R U . . .
C6I C 0.4480(5) 0.5338(3) 0.44576(19) 0.0384(14) Uani 1 1 d . . . . .
H6I H 0.4466 0.5508 0.4698 0.046 Uiso 1 1 calc R U . . .
P4 P 0.81726(9) 0.69841(6) 0.41217(3) 0.0139(2) Uani 1 1 d . . . . .
C1J C 0.9364(4) 0.6121(2) 0.42569(12) 0.0163(9) Uani 1 1 d . . . . .
C2J C 0.9197(4) 0.5494(3) 0.44798(12) 0.0200(10) Uani 1 1 d . . . . .
H2J H 0.8456 0.5515 0.4567 0.024 Uiso 1 1 calc R U . . .
C3J C 1.0110(4) 0.4843(3) 0.45735(13) 0.0252(11) Uani 1 1 d . . . . .
H3J H 0.9987 0.4422 0.4726 0.030 Uiso 1 1 calc R U . . .
C4J C 1.1190(4) 0.4795(3) 0.44491(14) 0.0287(12) Uani 1 1 d . . . . .
H4J H 1.1803 0.4339 0.4507 0.034 Uiso 1 1 calc R U . . .
C5J C 1.1374(4) 0.5425(3) 0.42370(16) 0.0340(13) Uani 1 1 d . . . . .
H5J H 1.2122 0.5403 0.4156 0.041 Uiso 1 1 calc R U . . .
C6J C 1.0478(4) 0.6081(3) 0.41432(16) 0.0311(12) Uani 1 1 d . . . . .
H6J H 1.0616 0.6509 0.4001 0.037 Uiso 1 1 calc R U . . .
C1K C 0.8527(4) 0.7682(3) 0.43834(13) 0.0194(10) Uani 1 1 d . . . . .
C2K C 0.8057(4) 0.7801(3) 0.47328(15) 0.0316(12) Uani 1 1 d . . . . .
H2K H 0.7559 0.7522 0.4828 0.038 Uiso 1 1 calc R U . . .
C3K C 0.8294(5) 0.8319(3) 0.49488(17) 0.0401(14) Uani 1 1 d . . . . .
H3K H 0.7975 0.8379 0.5190 0.048 Uiso 1 1 calc R U . . .
C4K C 0.8985(5) 0.8740(3) 0.48143(19) 0.0431(16) Uani 1 1 d . . . . .
H4K H 0.9139 0.9101 0.4957 0.052 Uiso 1 1 calc R U . . .
C5K C 0.9445(6) 0.8633(4) 0.44740(18) 0.0474(17) Uani 1 1 d . . . . .
H5K H 0.9923 0.8928 0.4380 0.057 Uiso 1 1 calc R U . . .
C6K C 0.9244(5) 0.8105(3) 0.42561(15) 0.0366(14) Uani 1 1 d . . . . .
H6K H 0.9599 0.8036 0.4021 0.044 Uiso 1 1 calc R U . . .
C1L C 0.8505(4) 0.7234(3) 0.36356(13) 0.0198(10) Uani 1 1 d . . . . .
C2L C 0.8954(4) 0.6648(3) 0.34050(14) 0.0243(11) Uani 1 1 d . . . . .
H2L H 0.9151 0.6129 0.3510 0.029 Uiso 1 1 calc R U . . .
C3L C 0.9109(5) 0.6821(3) 0.30314(14) 0.0308(12) Uani 1 1 d . . . . .
H3L H 0.9397 0.6421 0.2879 0.037 Uiso 1 1 calc R U . . .
C4L C 0.8851(4) 0.7571(3) 0.28745(14) 0.0266(11) Uani 1 1 d . . . . .
H4L H 0.8989 0.7685 0.2617 0.032 Uiso 1 1 calc R U . . .
C5L C 0.8391(4) 0.8157(3) 0.30923(14) 0.0258(11) Uani 1 1 d . . . . .
H5L H 0.8197 0.8674 0.2984 0.031 Uiso 1 1 calc R U . . .
C6L C 0.8215(4) 0.7988(3) 0.34707(12) 0.0191(10) Uani 1 1 d . . . . .
H6L H 0.7892 0.8392 0.3619 0.023 Uiso 1 1 calc R U . . .
P5 P 1.02824(9) 0.12338(6) 0.35938(3) 0.0140(2) Uani 1 1 d . . . . .
C1M C 1.1059(4) 0.1020(2) 0.31612(13) 0.0170(9) Uani 1 1 d . . . . .
C2M C 1.0690(4) 0.0649(3) 0.28941(14) 0.0219(10) Uani 1 1 d . . . . .
H2M H 0.9994 0.0527 0.2928 0.026 Uiso 1 1 calc R U . . .
C3M C 1.1330(4) 0.0458(3) 0.25796(14) 0.0265(11) Uani 1 1 d . . . . .
H3M H 1.1071 0.0204 0.2400 0.032 Uiso 1 1 calc R U . . .
C4M C 1.2334(4) 0.0631(3) 0.25256(14) 0.0270(11) Uani 1 1 d . . . . .
H4M H 1.2766 0.0496 0.2309 0.032 Uiso 1 1 calc R U . . .
C5M C 1.2722(4) 0.1001(3) 0.27835(14) 0.0276(11) Uani 1 1 d . . . . .
H5M H 1.3419 0.1120 0.2747 0.033 Uiso 1 1 calc R U . . .
C6M C 1.2074(4) 0.1198(3) 0.30993(13) 0.0232(10) Uani 1 1 d . . . . .
H6M H 1.2332 0.1458 0.3276 0.028 Uiso 1 1 calc R U . . .
C1N C 1.1317(4) 0.0586(3) 0.39356(12) 0.0183(9) Uani 1 1 d . . . . .
C2N C 1.1163(4) -0.0115(3) 0.40732(15) 0.0273(11) Uani 1 1 d . . . . .
H2N H 1.0514 -0.0239 0.3993 0.033 Uiso 1 1 calc R U . . .
C3N C 1.1944(4) -0.0632(3) 0.43248(16) 0.0323(12) Uani 1 1 d . . . . .
H3N H 1.1821 -0.1101 0.4420 0.039 Uiso 1 1 calc R U . . .
C4N C 1.2896(4) -0.0461(3) 0.44360(14) 0.0287(12) Uani 1 1 d . . . . .
H4N H 1.3426 -0.0811 0.4610 0.034 Uiso 1 1 calc R U . . .
C5N C 1.3088(4) 0.0218(3) 0.42951(15) 0.0306(12) Uani 1 1 d . . . . .
H5N H 1.3753 0.0329 0.4370 0.037 Uiso 1 1 calc R U . . .
C6N C 1.2305(4) 0.0737(3) 0.40442(14) 0.0245(11) Uani 1 1 d . . . . .
H6N H 1.2445 0.1199 0.3946 0.029 Uiso 1 1 calc R U . . .
C1O C 1.0397(4) 0.2176(3) 0.36633(14) 0.0204(10) Uani 1 1 d . . . . .
C2O C 1.0267(4) 0.2735(3) 0.33630(15) 0.0264(11) Uani 1 1 d . . . . .
H2O H 1.0216 0.2611 0.3116 0.032 Uiso 1 1 calc R U . . .
C3O C 1.0211(5) 0.3481(3) 0.34208(18) 0.0415(14) Uani 1 1 d . . . . .
H3O H 1.0119 0.3862 0.3213 0.050 Uiso 1 1 calc R U . . .
C4O C 1.0287(5) 0.3665(3) 0.37782(18) 0.0421(15) Uani 1 1 d . . . . .
H4O H 1.0258 0.4170 0.3818 0.051 Uiso 1 1 calc R U . . .
C5O C 1.0405(5) 0.3106(3) 0.40789(17) 0.0343(13) Uani 1 1 d . . . . .
H5O H 1.0453 0.3233 0.4326 0.041 Uiso 1 1 calc R U . . .
C6O C 1.0454(4) 0.2365(3) 0.40262(14) 0.0271(11) Uani 1 1 d . . . . .
H6O H 1.0525 0.1989 0.4235 0.033 Uiso 1 1 calc R U . . .
P6 P 0.63388(9) 0.12961(6) 0.35893(3) 0.0137(2) Uani 1 1 d . . . . .
C1P C 0.5695(4) 0.1239(3) 0.40488(13) 0.0209(10) Uani 1 1 d . . . . .
C2P C 0.6147(4) 0.0592(3) 0.43044(13) 0.0225(10) Uani 1 1 d . . . . .
H2P H 0.6744 0.0175 0.4230 0.027 Uiso 1 1 calc R U . . .
C3P C 0.5742(4) 0.0551(3) 0.46605(14) 0.0292(12) Uani 1 1 d . . . . .
H3P H 0.6060 0.0105 0.4830 0.035 Uiso 1 1 calc R U . . .
C4P C 0.4866(5) 0.1159(4) 0.47758(15) 0.0338(13) Uani 1 1 d . . . . .
H4P H 0.4584 0.1130 0.5022 0.041 Uiso 1 1 calc R U . . .
C5P C 0.4421(5) 0.1795(3) 0.45271(15) 0.0310(12) Uani 1 1 d . . . . .
H5P H 0.3828 0.2210 0.4605 0.037 Uiso 1 1 calc R U . . .
C6P C 0.4814(4) 0.1849(3) 0.41652(14) 0.0250(11) Uani 1 1 d . . . . .
H6P H 0.4489 0.2296 0.3997 0.030 Uiso 1 1 calc R U . . .
C1Q C 0.5999(4) 0.0555(2) 0.33519(13) 0.0169(9) Uani 1 1 d . . . . .
C2Q C 0.5465(4) 0.0053(3) 0.35178(14) 0.0257(11) Uani 1 1 d . . . . .
H2Q H 0.5292 0.0052 0.3776 0.031 Uiso 1 1 calc R U . . .
C3Q C 0.5177(5) -0.0457(3) 0.33095(15) 0.0303(12) Uani 1 1 d . . . . .
H3Q H 0.4820 -0.0810 0.3427 0.036 Uiso 1 1 calc R U . . .
C4Q C 0.5409(4) -0.0451(3) 0.29337(14) 0.0246(11) Uani 1 1 d . . . . .
H4Q H 0.5190 -0.0789 0.2791 0.030 Uiso 1 1 calc R U . . .
C5Q C 0.5958(4) 0.0046(3) 0.27640(14) 0.0246(11) Uani 1 1 d . . . . .
H5Q H 0.6123 0.0047 0.2505 0.030 Uiso 1 1 calc R U . . .
C6Q C 0.6270(4) 0.0543(3) 0.29731(13) 0.0197(10) Uani 1 1 d . . . . .
H6Q H 0.6667 0.0875 0.2859 0.024 Uiso 1 1 calc R U . . .
C1R C 0.5325(4) 0.2144(3) 0.33331(13) 0.0199(10) Uani 1 1 d . . . . .
C2R C 0.5604(4) 0.2802(2) 0.32019(12) 0.0195(10) Uani 1 1 d . . . . .
H2R H 0.6348 0.2830 0.3249 0.023 Uiso 1 1 calc R U . . .
C3R C 0.4815(4) 0.3412(3) 0.30042(14) 0.0268(11) Uani 1 1 d . . . . .
H3R H 0.5016 0.3860 0.2919 0.032 Uiso 1 1 calc R U . . .
C4R C 0.3728(5) 0.3378(3) 0.29279(16) 0.0359(13) Uani 1 1 d . . . . .
H4R H 0.3191 0.3795 0.2786 0.043 Uiso 1 1 calc R U . . .
C5R C 0.3435(5) 0.2731(3) 0.30610(17) 0.0374(14) Uani 1 1 d . . . . .
H5R H 0.2685 0.2709 0.3017 0.045 Uiso 1 1 calc R U . . .
C6R C 0.4223(4) 0.2121(3) 0.32564(16) 0.0300(12) Uani 1 1 d . . . . .
H6R H 0.4017 0.1675 0.3341 0.036 Uiso 1 1 calc R U . . .
P7 P 1.00352(9) 0.32223(6) 0.07853(3) 0.0138(2) Uani 1 1 d . . . . .
C1S C 0.9977(4) 0.4206(3) 0.08521(13) 0.0182(9) Uani 1 1 d . . . . .
C2S C 0.9974(4) 0.4413(3) 0.12117(14) 0.0255(11) Uani 1 1 d . . . . .
H2S H 1.0030 0.4041 0.1422 0.031 Uiso 1 1 calc R U . . .
C3S C 0.9889(5) 0.5162(3) 0.12662(16) 0.0331(13) Uani 1 1 d . . . . .
H3S H 0.9887 0.5298 0.1513 0.040 Uiso 1 1 calc R U . . .
C4S C 0.9807(4) 0.5706(3) 0.09642(17) 0.0332(13) Uani 1 1 d . . . . .
H4S H 0.9765 0.6214 0.1003 0.040 Uiso 1 1 calc R U . . .
C5S C 0.9787(4) 0.5508(3) 0.06029(16) 0.0276(11) Uani 1 1 d . . . . .
H5S H 0.9721 0.5882 0.0393 0.033 Uiso 1 1 calc R U . . .
C6S C 0.9862(4) 0.4760(3) 0.05509(14) 0.0223(10) Uani 1 1 d . . . . .
H6S H 0.9835 0.4627 0.0304 0.027 Uiso 1 1 calc R U . . .
C1T C 1.0906(4) 0.3038(2) 0.03698(12) 0.0155(9) Uani 1 1 d . . . . .
C2T C 1.0771(4) 0.2508(3) 0.01387(13) 0.0192(10) Uani 1 1 d . . . . .
H2T H 1.0181 0.2278 0.0186 0.023 Uiso 1 1 calc R U . . .
C3T C 1.1491(4) 0.2320(3) -0.01571(13) 0.0220(10) Uani 1 1 d . . . . .
H3T H 1.1395 0.1959 -0.0312 0.026 Uiso 1 1 calc R U . . .
C4T C 1.2348(4) 0.2651(3) -0.02289(14) 0.0250(11) Uani 1 1 d . . . . .
H4T H 1.2840 0.2519 -0.0433 0.030 Uiso 1 1 calc R U . . .
C5T C 1.2493(4) 0.3177(3) -0.00026(14) 0.0238(10) Uani 1 1 d . . . . .
H5T H 1.3079 0.3411 -0.0054 0.029 Uiso 1 1 calc R U . . .
C6T C 1.1796(4) 0.3361(3) 0.02943(13) 0.0194(10) Uani 1 1 d . . . . .
H6T H 1.1914 0.3712 0.0452 0.023 Uiso 1 1 calc R U . . .
C1U C 1.1099(4) 0.2644(3) 0.11380(12) 0.0190(10) Uani 1 1 d . . . . .
C2U C 1.2011(4) 0.2872(3) 0.12453(14) 0.0277(11) Uani 1 1 d . . . . .
H2U H 1.2045 0.3367 0.1154 0.033 Uiso 1 1 calc R U . . .
C3U C 1.2877(4) 0.2395(3) 0.14824(14) 0.0315(12) Uani 1 1 d . . . . .
H3U H 1.3483 0.2570 0.1557 0.038 Uiso 1 1 calc R U . . .
C4U C 1.2857(5) 0.1668(3) 0.16083(16) 0.0354(13) Uani 1 1 d . . . . .
H4U H 1.3452 0.1336 0.1768 0.042 Uiso 1 1 calc R U . . .
C5U C 1.1964(5) 0.1429(3) 0.15006(17) 0.0398(14) Uani 1 1 d . . . . .
H5U H 1.1952 0.0926 0.1585 0.048 Uiso 1 1 calc R U . . .
C6U C 1.1091(5) 0.1905(3) 0.12741(15) 0.0298(12) Uani 1 1 d . . . . .
H6U H 1.0473 0.1732 0.1209 0.036 Uiso 1 1 calc R U . . .
P8 P 0.62719(10) 0.29125(6) 0.08721(3) 0.0142(2) Uani 1 1 d . . . . .
C1V C 0.5970(4) 0.2683(3) 0.13646(13) 0.0185(9) Uani 1 1 d . . . . .
C2V C 0.6013(4) 0.1944(3) 0.15122(13) 0.0212(10) Uani 1 1 d . . . . .
H2V H 0.6155 0.1550 0.1353 0.025 Uiso 1 1 calc R U . . .
C3V C 0.5848(4) 0.1781(3) 0.18951(14) 0.0275(11) Uani 1 1 d . . . . .
H3V H 0.5895 0.1274 0.1995 0.033 Uiso 1 1 calc R U . . .
C4V C 0.5616(4) 0.2355(3) 0.21291(14) 0.0282(11) Uani 1 1 d . . . . .
H4V H 0.5466 0.2249 0.2386 0.034 Uiso 1 1 calc R U . . .
C5V C 0.5606(4) 0.3085(3) 0.19839(14) 0.0300(12) Uani 1 1 d . . . . .
H5V H 0.5476 0.3475 0.2145 0.036 Uiso 1 1 calc R U . . .
C6V C 0.5782(4) 0.3252(3) 0.16049(13) 0.0246(11) Uani 1 1 d . . . . .
H6V H 0.5775 0.3754 0.1509 0.030 Uiso 1 1 calc R U . . .
C1W C 0.5021(4) 0.3726(2) 0.07122(13) 0.0188(10) Uani 1 1 d . . . . .
C2W C 0.4073(4) 0.4010(3) 0.09252(14) 0.0224(10) Uani 1 1 d . . . . .
H2W H 0.4071 0.3811 0.1180 0.027 Uiso 1 1 calc R U . . .
C3W C 0.3112(4) 0.4587(3) 0.07683(15) 0.0280(11) Uani 1 1 d . . . . .
H3W H 0.2476 0.4790 0.0919 0.034 Uiso 1 1 calc R U . . .
C4W C 0.3093(4) 0.4859(3) 0.03941(16) 0.0299(12) Uani 1 1 d . . . . .
H4W H 0.2439 0.5241 0.0285 0.036 Uiso 1 1 calc R U . . .
C5W C 0.4036(4) 0.4571(3) 0.01800(14) 0.0259(11) Uani 1 1 d . . . . .
H5W H 0.4022 0.4752 -0.0078 0.031 Uiso 1 1 calc R U . . .
C6W C 0.4994(4) 0.4025(3) 0.03367(13) 0.0215(10) Uani 1 1 d . . . . .
H6W H 0.5645 0.3848 0.0188 0.026 Uiso 1 1 calc R U . . .
C1Z C 0.5899(4) 0.2185(2) 0.06384(13) 0.0200(10) Uani 1 1 d . . . . .
C2Z C 0.4845(4) 0.2067(3) 0.07099(15) 0.0273(11) Uani 1 1 d . . . . .
H2Z H 0.4350 0.2348 0.0884 0.033 Uiso 1 1 calc R U . . .
C3Z C 0.4514(5) 0.1541(3) 0.05286(17) 0.0372(13) Uani 1 1 d . . . . .
H3Z H 0.3796 0.1460 0.0581 0.045 Uiso 1 1 calc R U . . .
C4Z C 0.5221(5) 0.1135(3) 0.02722(16) 0.0353(13) Uani 1 1 d . . . . .
H4Z H 0.4992 0.0772 0.0150 0.042 Uiso 1 1 calc R U . . .
C5Z C 0.6258(5) 0.1253(3) 0.01929(16) 0.0337(13) Uani 1 1 d . . . . .
H5Z H 0.6745 0.0973 0.0017 0.040 Uiso 1 1 calc R U . . .
C6Z C 0.6589(4) 0.1787(3) 0.03733(14) 0.0256(11) Uani 1 1 d . . . . .
H6Z H 0.7295 0.1878 0.0314 0.031 Uiso 1 1 calc R U . . .
O11 O 0.2311(6) 0.4852(4) 0.22215(18) 0.099(2) Uani 1 1 d . . . . .
H11 H 0.2016 0.4498 0.2271 0.149 Uiso 1 1 d R U . . .
C11 C 0.2809(9) 0.4796(7) 0.1856(3) 0.101(4) Uani 1 1 d . . . . .
H11A H 0.2233 0.5086 0.1662 0.121 Uiso 1 1 calc R U . . .
H11B H 0.3079 0.4255 0.1806 0.121 Uiso 1 1 calc R U . . .
C21 C 0.3848(10) 0.5138(6) 0.1850(3) 0.111(4) Uani 1 1 d . . . . .
H21A H 0.4201 0.5105 0.1603 0.167 Uiso 1 1 calc R U . . .
H21B H 0.3572 0.5674 0.1898 0.167 Uiso 1 1 calc R U . . .
H21C H 0.4415 0.4846 0.2042 0.167 Uiso 1 1 calc R U . . .
O12 O 0.3166(9) 0.5401(4) 0.2806(2) 0.155(4) Uani 1 1 d D . . . .
H12 H 0.3053 0.5077 0.2678 0.232 Uiso 1 1 calc R U . . .
C12 C 0.2191(8) 0.5655(6) 0.3057(3) 0.103(4) Uani 1 1 d D . . . .
H12A H 0.2478 0.5765 0.3294 0.124 Uiso 1 1 calc R U . . .
H12B H 0.1652 0.6136 0.2938 0.124 Uiso 1 1 calc R U . . .
C22 C 0.1569(12) 0.5091(7) 0.3145(4) 0.165(8) Uani 1 1 d . . . . .
H22A H 0.0938 0.5293 0.3311 0.247 Uiso 1 1 calc R U . . .
H22B H 0.1264 0.4987 0.2913 0.247 Uiso 1 1 calc R U . . .
H22C H 0.2091 0.4616 0.3269 0.247 Uiso 1 1 calc R U . . .
O13 O 0.0370(9) 0.4460(5) 0.2308(3) 0.168(4) Uani 1 1 d D . . . .
H13 H -0.0250 0.4819 0.2322 0.252 Uiso 1 1 d R U . . .
C13 C 0.0099(9) 0.3737(5) 0.2317(3) 0.119(4) Uani 1 1 d D . . . .
H13A H -0.0207 0.3626 0.2566 0.143 Uiso 1 1 calc R U . . .
H13B H -0.0513 0.3804 0.2129 0.143 Uiso 1 1 calc R U . . .
C23 C 0.1025(9) 0.3100(6) 0.2247(3) 0.112(4) Uani 1 1 d D . . . .
H23A H 0.0766 0.2646 0.2259 0.168 Uiso 1 1 calc R U . . .
H23B H 0.1323 0.3195 0.1999 0.168 Uiso 1 1 calc R U . . .
H23C H 0.1630 0.3017 0.2437 0.168 Uiso 1 1 calc R U . . .
O14 O 0.8393(7) 0.5555(5) 0.2347(2) 0.086(3) Uani 0.7 1 d D . P A 1
H14 H 0.8018 0.5516 0.2542 0.129 Uiso 0.7 1 d R U P A 1
C14 C 0.7586(8) 0.5832(7) 0.2024(3) 0.059(3) Uani 0.7 1 d D . P A 1
H14A H 0.7104 0.6356 0.2058 0.070 Uiso 0.7 1 calc R U P A 1
H14B H 0.8037 0.5870 0.1797 0.070 Uiso 0.7 1 calc R U P A 1
C24 C 0.6849(11) 0.5397(8) 0.1956(4) 0.089(4) Uiso 0.7 1 d D . P A 1
H24A H 0.6363 0.5642 0.1736 0.133 Uiso 0.7 1 calc R U P A 1
H24B H 0.7306 0.4880 0.1912 0.133 Uiso 0.7 1 calc R U P A 1
H24C H 0.6369 0.5368 0.2174 0.133 Uiso 0.7 1 calc R U P A 1
O15 O 0.7508(18) 0.4257(10) 0.2276(5) 0.083(6) Uiso 0.3 1 d D . P B 2
H15 H 0.6929 0.4114 0.2325 0.125 Uiso 0.3 1 calc R U P B 2
C15 C 0.729(2) 0.4788(12) 0.1926(5) 0.050(5) Uiso 0.3 1 d D . P B 2
H15A H 0.7747 0.4518 0.1726 0.060 Uiso 0.3 1 calc R U P B 2
H15B H 0.6476 0.4912 0.1854 0.060 Uiso 0.3 1 calc R U P B 2
C25 C 0.755(6) 0.548(2) 0.1940(13) 0.19(3) Uiso 0.3 1 d D . P B 2
H25A H 0.6864 0.5730 0.2075 0.291 Uiso 0.3 1 d R U P B 2
H25B H 0.7563 0.5787 0.1700 0.291 Uiso 0.3 1 d R U P B 2
H25C H 0.8231 0.5441 0.2089 0.291 Uiso 0.3 1 d R U P B 2
O16 O 0.7085(11) 0.5707(6) 0.2952(4) 0.110(4) Uiso 0.65 1 d D . P C 3
H16 H 0.7800 0.5528 0.2953 0.166 Uiso 0.65 1 calc R U P C 3
C16 C 0.6582(12) 0.5083(7) 0.3053(5) 0.088(4) Uiso 0.65 1 d D . P C 3
H16A H 0.6444 0.5051 0.3325 0.106 Uiso 0.65 1 calc R U P C 3
H16B H 0.5831 0.5215 0.2923 0.106 Uiso 0.65 1 calc R U P C 3
C26 C 0.7247(10) 0.4356(6) 0.2967(3) 0.059(3) Uiso 0.65 1 d D . P C 3
H26A H 0.6847 0.3980 0.3044 0.088 Uiso 0.65 1 calc R U P C 3
H26B H 0.7372 0.4374 0.2697 0.088 Uiso 0.65 1 calc R U P C 3
H26C H 0.7985 0.4209 0.3100 0.088 Uiso 0.65 1 calc R U P C 3
O17 O 0.7555(17) 0.5290(17) 0.3015(7) 0.118(8) Uiso 0.35 1 d D . P D 4
H17 H 0.7833 0.5233 0.3232 0.176 Uiso 0.35 1 calc R U P D 4
C17 C 0.6339(19) 0.531(2) 0.3036(6) 0.088(4) Uiso 0.35 1 d D . P D 4
H15C H 0.6268 0.4946 0.3250 0.106 Uiso 0.35 1 calc R U P D 4
H15D H 0.5892 0.5830 0.3096 0.106 Uiso 0.35 1 calc R U P D 4
C27 C 0.5816(17) 0.5156(12) 0.2720(5) 0.060(5) Uiso 0.35 1 d D . P D 4
H35A H 0.5018 0.5192 0.2773 0.089 Uiso 0.35 1 calc R U P D 4
H35B H 0.5845 0.5527 0.2506 0.089 Uiso 0.35 1 calc R U P D 4
H35C H 0.6223 0.4639 0.2661 0.089 Uiso 0.35 1 calc R U P D 4

loop_
_atom_site_aniso_label
_atom_site_aniso_U_11
_atom_site_aniso_U_22
_atom_site_aniso_U_33
_atom_site_aniso_U_23
_atom_site_aniso_U_13
_atom_site_aniso_U_12
Re1 0.01117(9) 0.01278(9) 0.01356(9) -0.00206(6) -0.00073(6) -0.00398(7)
C1 0.008(2) 0.015(2) 0.032(3) -0.0065(19) -0.0037(18) -0.0019(17)
O1 0.0243(18) 0.0312(19) 0.0130(17) 0.0015(14) -0.0029(13) -0.0110(15)
C2 0.010(2) 0.029(3) 0.027(3) 0.001(2) -0.0049(19) -0.006(2)
O2 0.028(2) 0.0182(19) 0.061(3) -0.0173(17) 0.0007(18) -0.0013(16)
Re2 0.01107(9) 0.01165(9) 0.01361(9) -0.00120(6) -0.00007(6) -0.00342(7)
C3 0.007(2) 0.016(2) 0.028(3) -0.0066(19) 0.0006(18) -0.0013(17)
O3 0.0237(19) 0.034(2) 0.0168(18) 0.0004(15) -0.0020(14) -0.0024(15)
C4 0.010(2) 0.026(3) 0.013(2) -0.0014(18) 0.0011(17) -0.0041(18)
O4 0.0266(19) 0.0135(17) 0.033(2) -0.0056(14) -0.0014(15) -0.0036(14)
Re3 0.01061(9) 0.01133(9) 0.01442(9) -0.00183(6) -0.00081(6) -0.00326(7)
C5 0.008(2) 0.014(2) 0.037(3) -0.005(2) -0.0009(19) -0.0030(17)
O5 0.031(2) 0.035(2) 0.0149(18) 0.0016(15) -0.0034(14) -0.0109(16)
C6 0.009(2) 0.024(3) 0.024(2) 0.001(2) -0.0038(18) -0.0013(19)
O6 0.0250(19) 0.0182(18) 0.045(2) -0.0150(16) 0.0013(16) -0.0065(15)
Re4 0.01258(9) 0.01272(9) 0.01307(9) -0.00122(6) -0.00051(6) -0.00336(7)
C7 0.011(2) 0.014(2) 0.035(3) -0.0035(19) -0.0038(19) -0.0030(18)
O7 0.0281(19) 0.0289(19) 0.0139(18) -0.0037(14) -0.0057(14) -0.0009(15)
C8 0.012(2) 0.024(3) 0.014(2) -0.0004(18) 0.0001(17) -0.0046(19)
O8 0.0203(18) 0.0176(18) 0.039(2) -0.0025(15) 0.0008(15) -0.0031(14)
Ag1 0.0247(2) 0.0331(2) 0.01369(17) -0.00033(15) 0.00059(14) -0.00913(16)
N1 0.027(2) 0.041(3) 0.013(2) 0.0014(18) 0.0021(17) -0.016(2)
C10 0.007(2) 0.019(2) 0.022(3) -0.0055(18) 0.0000(17) -0.0027(17)
N2 0.021(2) 0.045(3) 0.021(2) -0.0037(19) -0.0018(17) -0.012(2)
C20 0.006(2) 0.022(2) 0.025(3) -0.0033(19) -0.0037(18) -0.0027(18)
Ag2 0.0243(2) 0.01507(18) 0.0412(2) -0.01184(15) -0.00498(16) -0.00173(15)
N3 0.025(2) 0.016(2) 0.025(2) -0.0097(17) -0.0024(17) -0.0034(17)
C30 0.011(2) 0.023(3) 0.016(2) -0.0028(19) -0.0011(17) -0.0031(18)
N4 0.023(2) 0.024(2) 0.052(3) -0.017(2) -0.004(2) -0.0045(19)
C40 0.017(2) 0.025(3) 0.021(2) -0.007(2) -0.0012(19) -0.003(2)
Ag3 0.0304(2) 0.0295(2) 0.01506(18) 0.00094(14) -0.00036(15) -0.01060(16)
N5 0.028(2) 0.033(2) 0.022(2) -0.0015(18) 0.0008(18) -0.0118(19)
C50 0.016(2) 0.021(2) 0.018(3) -0.0018(18) -0.0027(18) -0.0055(19)
N6 0.025(2) 0.024(2) 0.016(2) 0.0010(17) 0.0020(17) -0.0049(17)
C60 0.008(2) 0.015(2) 0.026(3) -0.0038(19) 0.0009(18) -0.0016(17)
Ag4 0.0257(2) 0.01473(17) 0.0316(2) -0.00808(14) -0.00073(16) -0.00434(15)
N7 0.026(2) 0.017(2) 0.036(2) -0.0135(18) -0.0005(19) -0.0029(17)
C70 0.013(2) 0.025(3) 0.010(2) -0.0010(18) 0.0008(17) -0.0058(19)
N8 0.019(2) 0.016(2) 0.043(3) -0.0079(18) -0.0030(19) -0.0017(17)
C80 0.015(2) 0.029(3) 0.012(2) -0.0009(18) -0.0005(17) -0.008(2)
P1 0.0117(5) 0.0150(5) 0.0160(6) -0.0027(4) -0.0007(4) -0.0052(4)
C1A 0.014(2) 0.018(2) 0.021(2) -0.0058(18) -0.0031(18) -0.0074(18)
C2A 0.015(2) 0.020(2) 0.020(2) -0.0042(18) -0.0036(18) -0.0069(19)
C3A 0.029(3) 0.025(2) 0.016(2) -0.0017(19) -0.0004(19) -0.014(2)
C4A 0.028(3) 0.032(3) 0.019(2) -0.009(2) 0.006(2) -0.018(2)
C5A 0.022(3) 0.025(3) 0.027(3) -0.008(2) 0.004(2) -0.006(2)
C6A 0.019(2) 0.022(2) 0.021(2) -0.0036(19) -0.0010(19) -0.009(2)
C1B 0.008(2) 0.019(2) 0.023(2) -0.0031(18) -0.0024(17) -0.0044(17)
C2B 0.018(2) 0.025(2) 0.022(2) -0.0038(19) 0.0003(19) -0.010(2)
C3B 0.020(3) 0.031(3) 0.024(3) -0.010(2) 0.001(2) -0.007(2)
C4B 0.022(3) 0.028(3) 0.025(3) -0.012(2) -0.001(2) -0.008(2)
C5B 0.025(3) 0.023(3) 0.034(3) -0.005(2) 0.001(2) -0.011(2)
C6B 0.017(2) 0.021(2) 0.022(2) -0.0063(19) -0.0004(18) -0.0035(19)
C1C 0.018(2) 0.025(2) 0.015(2) -0.0060(19) 0.0025(18) -0.006(2)
C2C 0.023(3) 0.023(2) 0.020(2) -0.0039(19) -0.0025(19) -0.004(2)
C3C 0.035(3) 0.022(3) 0.035(3) -0.002(2) -0.013(2) -0.001(2)
C4C 0.027(3) 0.032(3) 0.036(3) -0.004(2) -0.012(2) 0.007(2)
C5C 0.014(2) 0.039(3) 0.035(3) -0.007(2) -0.006(2) 0.004(2)
C6C 0.017(2) 0.035(3) 0.023(3) -0.003(2) -0.0024(19) -0.009(2)
P2 0.0104(5) 0.0144(5) 0.0160(6) -0.0026(4) 0.0004(4) -0.0044(4)
C1D 0.020(2) 0.015(2) 0.021(2) -0.0054(18) 0.0006(18) -0.0072(19)
C2D 0.019(2) 0.019(2) 0.029(3) 0.000(2) -0.002(2) -0.006(2)
C3D 0.015(2) 0.021(2) 0.032(3) 0.003(2) -0.006(2) -0.0046(19)
C4D 0.020(2) 0.017(2) 0.029(3) -0.005(2) -0.005(2) -0.0017(19)
C5D 0.012(2) 0.027(3) 0.039(3) -0.003(2) 0.001(2) -0.004(2)
C6D 0.017(2) 0.027(3) 0.025(3) -0.001(2) -0.0009(19) -0.009(2)
C1E 0.013(2) 0.013(2) 0.025(2) -0.0011(18) -0.0040(18) -0.0022(17)
C2E 0.014(2) 0.025(2) 0.021(2) -0.0033(19) -0.0042(18) -0.0074(19)
C3E 0.016(2) 0.034(3) 0.025(3) -0.010(2) -0.0023(19) -0.005(2)
C4E 0.033(3) 0.023(3) 0.027(3) -0.010(2) -0.007(2) -0.009(2)
C5E 0.046(4) 0.032(3) 0.038(3) -0.007(2) -0.001(3) -0.026(3)
C6E 0.036(3) 0.033(3) 0.020(2) -0.006(2) 0.002(2) -0.023(2)
C1F 0.020(2) 0.025(2) 0.014(2) -0.0025(18) -0.0018(18) -0.013(2)
C2F 0.019(2) 0.024(2) 0.022(2) -0.0008(19) 0.0032(19) -0.008(2)
C3F 0.025(3) 0.025(3) 0.025(3) 0.001(2) -0.005(2) -0.008(2)
C4F 0.025(3) 0.039(3) 0.018(2) -0.003(2) 0.004(2) -0.012(2)
C5F 0.029(3) 0.028(3) 0.025(3) -0.010(2) 0.006(2) -0.006(2)
C6F 0.023(3) 0.022(2) 0.026(3) -0.003(2) 0.000(2) -0.004(2)
P3 0.0108(5) 0.0165(6) 0.0160(6) -0.0026(4) 0.0010(4) -0.0055(4)
C1G 0.016(2) 0.024(2) 0.018(2) -0.0044(19) 0.0021(18) -0.0062(19)
C2G 0.019(2) 0.025(3) 0.024(3) -0.002(2) -0.0021(19) -0.005(2)
C3G 0.022(3) 0.024(3) 0.027(3) -0.002(2) -0.002(2) -0.001(2)
C4G 0.014(2) 0.033(3) 0.024(3) -0.002(2) -0.0001(19) 0.008(2)
C5G 0.015(2) 0.047(3) 0.028(3) -0.005(2) -0.005(2) -0.006(2)
C6G 0.016(2) 0.029(3) 0.026(3) -0.004(2) -0.003(2) -0.005(2)
C1H 0.016(2) 0.017(2) 0.015(2) 0.0021(17) -0.0022(17) -0.0026(18)
C2H 0.018(2) 0.023(2) 0.023(2) -0.0039(19) 0.0001(19) -0.004(2)
C3H 0.022(3) 0.038(3) 0.022(3) -0.009(2) 0.000(2) -0.005(2)
C4H 0.022(3) 0.055(4) 0.023(3) -0.011(2) 0.007(2) -0.011(3)
C5H 0.015(3) 0.067(4) 0.034(3) -0.012(3) 0.004(2) -0.018(3)
C6H 0.021(3) 0.051(3) 0.031(3) -0.015(3) 0.003(2) -0.020(2)
C1I 0.011(2) 0.019(2) 0.040(3) -0.004(2) 0.001(2) -0.0058(19)
C2I 0.021(3) 0.028(3) 0.054(4) -0.020(3) 0.004(2) -0.008(2)
C3I 0.032(3) 0.040(4) 0.102(6) -0.042(4) 0.007(4) -0.016(3)
C4I 0.032(4) 0.023(3) 0.145(8) -0.032(4) 0.011(4) -0.011(3)
C5I 0.034(4) 0.022(3) 0.115(7) 0.018(4) 0.005(4) -0.009(3)
C6I 0.027(3) 0.025(3) 0.063(4) 0.008(3) 0.005(3) -0.012(2)
P4 0.0104(5) 0.0153(5) 0.0163(6) -0.0011(4) 0.0002(4) -0.0047(4)
C1J 0.014(2) 0.016(2) 0.018(2) -0.0017(17) -0.0025(17) -0.0036(18)
C2J 0.021(2) 0.020(2) 0.016(2) -0.0031(18) -0.0027(18) -0.0020(19)
C3J 0.030(3) 0.025(3) 0.020(2) -0.003(2) -0.010(2) -0.006(2)
C4J 0.018(3) 0.027(3) 0.035(3) -0.011(2) -0.014(2) 0.007(2)
C5J 0.013(3) 0.034(3) 0.051(4) -0.001(3) -0.006(2) -0.002(2)
C6J 0.017(3) 0.027(3) 0.047(3) 0.001(2) -0.003(2) -0.005(2)
C1K 0.019(2) 0.015(2) 0.023(2) 0.0012(18) -0.0064(19) -0.0053(19)
C2K 0.024(3) 0.042(3) 0.037(3) -0.019(3) 0.009(2) -0.017(2)
C3K 0.028(3) 0.053(4) 0.047(4) -0.029(3) -0.002(3) -0.016(3)
C4K 0.045(4) 0.033(3) 0.056(4) -0.013(3) -0.023(3) -0.016(3)
C5K 0.070(5) 0.045(4) 0.043(4) 0.009(3) -0.022(3) -0.044(3)
C6K 0.047(4) 0.051(4) 0.023(3) 0.008(2) -0.009(2) -0.034(3)
C1L 0.014(2) 0.029(3) 0.018(2) -0.0021(19) 0.0018(18) -0.0087(19)
C2L 0.024(3) 0.020(2) 0.027(3) 0.001(2) 0.006(2) -0.004(2)
C3L 0.031(3) 0.035(3) 0.024(3) -0.004(2) 0.008(2) -0.006(2)
C4L 0.024(3) 0.038(3) 0.021(3) -0.001(2) 0.005(2) -0.015(2)
C5L 0.022(3) 0.028(3) 0.028(3) 0.003(2) -0.006(2) -0.011(2)
C6L 0.020(2) 0.021(2) 0.019(2) -0.0043(18) -0.0007(18) -0.0079(19)
P5 0.0118(5) 0.0154(5) 0.0159(6) -0.0027(4) -0.0002(4) -0.0051(4)
C1M 0.012(2) 0.016(2) 0.021(2) -0.0033(18) -0.0019(18) -0.0011(17)
C2M 0.011(2) 0.024(2) 0.031(3) -0.005(2) -0.0013(19) -0.0057(19)
C3M 0.029(3) 0.029(3) 0.022(3) -0.011(2) -0.002(2) -0.005(2)
C4M 0.023(3) 0.034(3) 0.023(3) -0.005(2) 0.012(2) -0.006(2)
C5M 0.018(3) 0.031(3) 0.034(3) -0.006(2) 0.007(2) -0.007(2)
C6M 0.020(2) 0.030(3) 0.022(2) -0.005(2) 0.0024(19) -0.011(2)
C1N 0.018(2) 0.022(2) 0.016(2) -0.0046(18) -0.0018(18) -0.0059(19)
C2N 0.019(3) 0.026(3) 0.035(3) 0.000(2) -0.005(2) -0.004(2)
C3N 0.021(3) 0.028(3) 0.042(3) 0.009(2) -0.004(2) -0.003(2)
C4N 0.020(3) 0.038(3) 0.022(3) -0.002(2) -0.005(2) -0.001(2)
C5N 0.018(3) 0.041(3) 0.031(3) -0.006(2) -0.010(2) -0.006(2)
C6N 0.020(3) 0.031(3) 0.026(3) -0.002(2) -0.002(2) -0.012(2)
C1O 0.012(2) 0.023(2) 0.029(3) -0.007(2) 0.0024(19) -0.0085(19)
C2O 0.022(3) 0.023(3) 0.034(3) -0.004(2) -0.005(2) -0.006(2)
C3O 0.047(4) 0.024(3) 0.052(4) 0.002(3) -0.007(3) -0.011(3)
C4O 0.050(4) 0.022(3) 0.062(4) -0.013(3) -0.002(3) -0.019(3)
C5O 0.033(3) 0.035(3) 0.043(3) -0.021(3) 0.003(3) -0.017(3)
C6O 0.026(3) 0.031(3) 0.027(3) -0.010(2) 0.006(2) -0.011(2)
P6 0.0099(5) 0.0158(5) 0.0162(6) -0.0031(4) 0.0007(4) -0.0048(4)
C1P 0.021(2) 0.027(3) 0.019(2) -0.0064(19) 0.0010(19) -0.012(2)
C2P 0.018(2) 0.031(3) 0.022(2) -0.002(2) -0.0019(19) -0.014(2)
C3P 0.029(3) 0.043(3) 0.022(3) 0.004(2) -0.003(2) -0.022(2)
C4P 0.028(3) 0.066(4) 0.022(3) -0.015(3) 0.009(2) -0.032(3)
C5P 0.026(3) 0.039(3) 0.036(3) -0.019(2) 0.012(2) -0.016(2)
C6P 0.019(2) 0.029(3) 0.029(3) -0.008(2) 0.007(2) -0.009(2)
C1Q 0.012(2) 0.017(2) 0.021(2) -0.0028(18) -0.0036(18) -0.0039(18)
C2Q 0.029(3) 0.029(3) 0.023(3) -0.003(2) 0.002(2) -0.015(2)
C3Q 0.036(3) 0.026(3) 0.036(3) 0.000(2) -0.004(2) -0.020(2)
C4Q 0.022(3) 0.019(2) 0.035(3) -0.008(2) -0.003(2) -0.006(2)
C5Q 0.019(2) 0.030(3) 0.024(3) -0.009(2) 0.000(2) -0.004(2)
C6Q 0.014(2) 0.024(2) 0.024(2) -0.0056(19) 0.0008(18) -0.0100(19)
C1R 0.016(2) 0.022(2) 0.020(2) -0.0050(19) -0.0016(18) -0.0036(19)
C2R 0.020(2) 0.018(2) 0.020(2) -0.0031(18) -0.0012(19) -0.0033(19)
C3R 0.029(3) 0.022(2) 0.028(3) -0.006(2) -0.002(2) -0.004(2)
C4R 0.025(3) 0.031(3) 0.043(3) 0.001(2) -0.010(2) 0.004(2)
C5R 0.024(3) 0.031(3) 0.054(4) 0.001(3) -0.014(3) -0.005(2)
C6R 0.015(2) 0.027(3) 0.048(3) -0.001(2) -0.005(2) -0.008(2)
P7 0.0120(5) 0.0149(5) 0.0144(5) -0.0010(4) -0.0001(4) -0.0042(4)
C1S 0.014(2) 0.021(2) 0.021(2) -0.0061(18) 0.0022(18) -0.0046(18)
C2S 0.025(3) 0.029(3) 0.023(3) -0.006(2) 0.001(2) -0.008(2)
C3S 0.032(3) 0.036(3) 0.036(3) -0.021(3) 0.005(2) -0.011(2)
C4S 0.022(3) 0.021(3) 0.058(4) -0.018(3) 0.003(2) -0.005(2)
C5S 0.019(3) 0.018(2) 0.044(3) -0.003(2) 0.000(2) -0.003(2)
C6S 0.019(2) 0.021(2) 0.025(3) -0.0010(19) -0.0052(19) -0.004(2)
C1T 0.016(2) 0.018(2) 0.011(2) 0.0004(17) 0.0012(17) -0.0036(18)
C2T 0.017(2) 0.020(2) 0.023(2) -0.0021(19) -0.0015(19) -0.0085(19)
C3T 0.020(2) 0.023(2) 0.022(2) -0.0093(19) 0.0023(19) -0.003(2)
C4T 0.022(3) 0.025(3) 0.027(3) -0.006(2) 0.006(2) -0.005(2)
C5T 0.021(3) 0.026(3) 0.028(3) -0.002(2) 0.002(2) -0.012(2)
C6T 0.021(2) 0.020(2) 0.020(2) -0.0052(18) 0.0006(19) -0.0090(19)
C1U 0.019(2) 0.019(2) 0.016(2) 0.0020(18) 0.0029(18) -0.0023(19)
C2U 0.020(3) 0.032(3) 0.030(3) 0.007(2) -0.003(2) -0.010(2)
C3U 0.019(3) 0.047(3) 0.028(3) 0.007(2) -0.006(2) -0.014(2)
C4U 0.021(3) 0.040(3) 0.034(3) 0.001(2) -0.006(2) 0.004(2)
C5U 0.035(3) 0.031(3) 0.049(4) 0.007(3) -0.019(3) -0.007(3)
C6U 0.034(3) 0.020(3) 0.034(3) -0.001(2) -0.012(2) -0.007(2)
P8 0.0121(5) 0.0138(5) 0.0170(6) -0.0025(4) -0.0006(4) -0.0040(4)
C1V 0.011(2) 0.023(2) 0.021(2) -0.0038(19) -0.0018(18) -0.0042(18)
C2V 0.017(2) 0.021(2) 0.025(3) -0.0013(19) -0.0017(19) -0.0055(19)
C3V 0.018(2) 0.032(3) 0.027(3) 0.010(2) -0.005(2) -0.005(2)
C4V 0.020(3) 0.043(3) 0.020(2) 0.003(2) -0.002(2) -0.008(2)
C5V 0.028(3) 0.039(3) 0.023(3) -0.008(2) 0.004(2) -0.009(2)
C6V 0.024(3) 0.026(3) 0.024(3) -0.002(2) 0.005(2) -0.008(2)
C1W 0.019(2) 0.016(2) 0.022(2) -0.0017(18) 0.0037(19) -0.0064(19)
C2W 0.020(2) 0.022(2) 0.026(3) -0.006(2) 0.006(2) -0.007(2)
C3W 0.017(3) 0.024(3) 0.041(3) -0.003(2) 0.000(2) -0.004(2)
C4W 0.018(3) 0.017(2) 0.054(4) 0.003(2) -0.007(2) -0.006(2)
C5W 0.027(3) 0.024(3) 0.030(3) 0.008(2) -0.008(2) -0.015(2)
C6W 0.017(2) 0.022(2) 0.025(3) -0.001(2) -0.0018(19) -0.0052(19)
C1Z 0.021(2) 0.014(2) 0.024(2) 0.0010(18) -0.0067(19) -0.0055(19)
C2Z 0.025(3) 0.025(3) 0.037(3) -0.007(2) -0.003(2) -0.013(2)
C3Z 0.032(3) 0.034(3) 0.051(4) -0.002(3) -0.012(3) -0.018(3)
C4Z 0.047(4) 0.021(3) 0.039(3) -0.003(2) -0.020(3) -0.011(2)
C5Z 0.038(3) 0.021(3) 0.039(3) -0.008(2) -0.013(3) -0.001(2)
C6Z 0.022(3) 0.022(2) 0.029(3) -0.006(2) -0.006(2) -0.001(2)
O11 0.132(6) 0.080(4) 0.073(4) -0.014(3) 0.000(4) -0.010(4)
C11 0.078(7) 0.136(9) 0.061(6) -0.031(6) -0.002(5) 0.015(6)
C21 0.119(10) 0.077(7) 0.112(9) 0.001(6) 0.008(7) 0.005(7)
O12 0.230(12) 0.084(5) 0.135(8) -0.002(5) -0.065(8) -0.025(6)
C12 0.089(7) 0.103(8) 0.087(7) -0.063(6) -0.044(6) 0.040(6)
C22 0.178(14) 0.081(8) 0.152(12) 0.047(8) 0.109(11) 0.058(8)
O13 0.156(9) 0.121(7) 0.231(12) -0.024(7) -0.026(8) -0.044(7)
C13 0.118(10) 0.099(8) 0.147(11) 0.055(8) -0.032(8) -0.064(8)
C23 0.086(7) 0.174(12) 0.057(6) -0.027(7) -0.019(5) -0.004(8)
O14 0.073(6) 0.089(6) 0.105(7) -0.021(5) 0.016(5) -0.037(5)
C14 0.045(6) 0.080(8) 0.035(5) 0.014(5) 0.002(4) -0.002(6)

loop_
_atom_type_symbol
_atom_type_description
_atom_type_scat_dispersion_real
_atom_type_scat_dispersion_imag
_atom_type_scat_source
C C 0.0033 0.0016 'International Tables Vol C Tables 4.2.6.8 and 6.1.1.4'
H H 0.0000 0.0000 'International Tables Vol C Tables 4.2.6.8 and 6.1.1.4'
N N 0.0061 0.0033 'International Tables Vol C Tables 4.2.6.8 and 6.1.1.4'
O O 0.0106 0.0060 'International Tables Vol C Tables 4.2.6.8 and 6.1.1.4'
P P 0.1023 0.0942 'International Tables Vol C Tables 4.2.6.8 and 6.1.1.4'
Ag Ag -0.8971 1.1015 'International Tables Vol C Tables 4.2.6.8 and 6.1.1.4'
Re Re -1.0185 7.2310 'International Tables Vol C Tables 4.2.6.8 and 6.1.1.4'

loop_
_geom_angle_atom_site_label_1
_geom_angle_atom_site_label_2
_geom_angle_atom_site_label_3
_geom_angle
C2 Re1 C1 92.01(19)
C2 Re1 C70 175.19(18)
C1 Re1 C70 90.42(17)
C2 Re1 C10 89.46(19)
C1 Re1 C10 178.04(17)
C70 Re1 C10 88.20(17)
C2 Re1 P1 90.47(14)
C1 Re1 P1 93.47(13)
C70 Re1 P1 93.53(13)
C10 Re1 P1 85.23(12)
C2 Re1 P2 91.37(14)
C1 Re1 P2 93.32(13)
C70 Re1 P2 84.34(13)
C10 Re1 P2 87.93(12)
P1 Re1 P2 172.89(4)
O1 C1 Re1 179.6(4)
O2 C2 Re1 177.5(5)
C3 Re2 C4 92.74(18)
C3 Re2 C40 90.51(18)
C4 Re2 C40 175.70(18)
C3 Re2 C20 175.36(18)
C4 Re2 C20 91.85(18)
C40 Re2 C20 84.94(18)
C3 Re2 P4 92.44(13)
C4 Re2 P4 87.85(13)
C40 Re2 P4 89.20(14)
C20 Re2 P4 88.35(12)
C3 Re2 P3 92.01(13)
C4 Re2 P3 94.89(13)
C40 Re2 P3 87.81(14)
C20 Re2 P3 86.98(12)
P4 Re2 P3 174.66(4)
O3 C3 Re2 179.3(4)
O4 C4 Re2 177.1(4)
C6 Re3 C5 91.79(19)
C6 Re3 C30 178.23(18)
C5 Re3 C30 87.77(18)
C6 Re3 C60 95.16(18)
C5 Re3 C60 172.12(18)
C30 Re3 C60 85.40(17)
C6 Re3 P5 92.85(14)
C5 Re3 P5 90.74(13)
C30 Re3 P5 88.88(13)
C60 Re3 P5 85.21(12)
C6 Re3 P6 89.99(14)
C5 Re3 P6 94.40(13)
C30 Re3 P6 88.34(13)
C60 Re3 P6 89.33(12)
P5 Re3 P6 174.05(4)
O5 C5 Re3 176.0(4)
O6 C6 Re3 178.0(4)
C8 Re4 C7 91.01(18)
C8 Re4 C50 92.68(18)
C7 Re4 C50 175.28(18)
C8 Re4 C80 177.15(18)
C7 Re4 C80 89.76(18)
C50 Re4 C80 86.69(17)
C8 Re4 P8 89.51(14)
C7 Re4 P8 93.86(14)
C50 Re4 P8 89.12(13)
C80 Re4 P8 87.71(13)
C8 Re4 P7 93.88(14)
C7 Re4 P7 93.09(14)
C50 Re4 P7 83.72(13)
C80 Re4 P7 88.81(13)
P8 Re4 P7 172.21(4)
O7 C7 Re4 177.2(4)
O8 C8 Re4 177.6(4)
N2 Ag1 N1 177.67(17)
C10 N1 Ag1 163.9(4)
N1 C10 Re1 179.6(4)
C20 N2 Ag1 156.3(4)
N2 C20 Re2 177.4(4)
N3 Ag2 N4 175.78(18)
C30 N3 Ag2 169.3(4)
N3 C30 Re3 178.9(4)
C40 N4 Ag2 168.3(4)
N4 C40 Re2 179.3(5)
N6 Ag3 N5 171.57(17)
C50 N5 Ag3 156.8(4)
N5 C50 Re4 179.3(4)
C60 N6 Ag3 173.3(4)
N6 C60 Re3 175.0(4)
N8 Ag4 N7 174.45(18)
C70 N7 Ag4 162.6(4)
N7 C70 Re1 172.7(4)
C80 N8 Ag4 151.5(4)
N8 C80 Re4 179.4(5)
C1C P1 C1A 101.6(2)
C1C P1 C1B 97.9(2)
C1A P1 C1B 105.2(2)
C1C P1 Re1 120.04(16)
C1A P1 Re1 115.64(14)
C1B P1 Re1 113.93(14)
C2A C1A C6A 118.7(4)
C2A C1A P1 119.5(3)
C6A C1A P1 121.7(3)
C3A C2A C1A 120.8(4)
C3A C2A H2A 119.6
C1A C2A H2A 119.6
C2A C3A C4A 120.4(5)
C2A C3A H3A 119.8
C4A C3A H3A 119.8
C5A C4A C3A 119.7(4)
C5A C4A H4A 120.2
C3A C4A H4A 120.2
C4A C5A C6A 120.6(5)
C4A C5A H5A 119.7
C6A C5A H5A 119.7
C5A C6A C1A 119.8(4)
C5A C6A H6A 120.1
C1A C6A H6A 120.1
C2B C1B C6B 118.7(4)
C2B C1B P1 117.3(3)
C6B C1B P1 124.0(3)
C1B C2B C3B 121.4(4)
C1B C2B H2B 119.3
C3B C2B H2B 119.3
C2B C3B C4B 119.5(5)
C2B C3B H3B 120.2
C4B C3B H3B 120.2
C5B C4B C3B 119.7(4)
C5B C4B H4B 120.2
C3B C4B H4B 120.2
C4B C5B C6B 120.1(5)
C4B C5B H5B 119.9
C6B C5B H5B 119.9
C1B C6B C5B 120.5(4)
C1B C6B H6B 119.8
C5B C6B H6B 119.8
C2C C1C C6C 118.8(4)
C2C C1C P1 122.4(4)
C6C C1C P1 118.8(4)
C3C C2C C1C 120.4(5)
C3C C2C H2C 119.8
C1C C2C H2C 119.8
C2C C3C C4C 120.7(5)
C2C C3C H3C 119.7
C4C C3C H3C 119.7
C3C C4C C5C 119.9(5)
C3C C4C H4C 120.0
C5C C4C H4C 120.0
C6C C5C C4C 119.4(5)
C6C C5C H5C 120.3
C4C C5C H5C 120.3
C5C C6C C1C 120.8(5)
C5C C6C H6C 119.6
C1C C6C H6C 119.6
C1D P2 C1F 106.4(2)
C1D P2 C1E 97.6(2)
C1F P2 C1E 102.7(2)
C1D P2 Re1 118.22(15)
C1F P2 Re1 111.71(15)
C1E P2 Re1 118.14(15)
C6D C1D C2D 118.4(4)
C6D C1D P2 120.9(4)
C2D C1D P2 119.4(4)
C3D C2D C1D 120.8(5)
C3D C2D H2D 119.6
C1D C2D H2D 119.6
C4D C3D C2D 119.2(5)
C4D C3D H3D 120.4
C2D C3D H3D 120.4
C5D C4D C3D 121.2(5)
C5D C4D H4D 119.4
C3D C4D H4D 119.4
C4D C5D C6D 119.7(4)
C4D C5D H5D 120.2
C6D C5D H5D 120.2
C1D C6D C5D 120.7(4)
C1D C6D H6D 119.7
C5D C6D H6D 119.7
C2E C1E C6E 118.7(4)
C2E C1E P2 118.2(3)
C6E C1E P2 123.0(4)
C3E C2E C1E 121.2(4)
C3E C2E H2E 119.4
C1E C2E H2E 119.4
C2E C3E C4E 120.4(5)
C2E C3E H3E 119.8
C4E C3E H3E 119.8
C5E C4E C3E 118.3(5)
C5E C4E H4E 120.8
C3E C4E H4E 120.8
C4E C5E C6E 121.6(5)
C4E C5E H5E 119.2
C6E C5E H5E 119.2
C5E C6E C1E 119.5(5)
C5E C6E H6E 120.3
C1E C6E H6E 120.3
C6F C1F C2F 118.4(4)
C6F C1F P2 122.4(4)
C2F C1F P2 118.7(3)
C3F C2F C1F 121.4(4)
C3F C2F H2F 119.3
C1F C2F H2F 119.3
C2F C3F C4F 119.6(5)
C2F C3F H3F 120.2
C4F C3F H3F 120.2
C3F C4F C5F 119.2(4)
C3F C4F H4F 120.4
C5F C4F H4F 120.4
C6F C5F C4F 120.2(5)
C6F C5F H5F 119.9
C4F C5F H5F 119.9
C5F C6F C1F 121.2(5)
C5F C6F H6F 119.4
C1F C6F H6F 119.4
C1H P3 C1G 99.8(2)
C1H P3 C1I 103.1(2)
C1G P3 C1I 104.3(2)
C1H P3 Re2 118.48(15)
C1G P3 Re2 118.39(15)
C1I P3 Re2 110.73(15)
C6G C1G C2G 117.7(4)
C6G C1G P3 122.8(4)
C2G C1G P3 119.3(4)
C3G C2G C1G 121.7(5)
C3G C2G H2G 119.1
C1G C2G H2G 119.1
C4G C3G C2G 119.6(5)
C4G C3G H3G 120.2
C2G C3G H3G 120.2
C3G C4G C5G 120.3(5)
C3G C4G H4G 119.8
C5G C4G H4G 119.8
C4G C5G C6G 119.9(5)
C4G C5G H5G 120.1
C6G C5G H5G 120.1
C1G C6G C5G 120.7(5)
C1G C6G H6G 119.6
C5G C6G H6G 119.6
C2H C1H C6H 119.2(4)
C2H C1H P3 120.9(4)
C6H C1H P3 119.7(4)
C1H C2H C3H 119.4(5)
C1H C2H H2H 120.3
C3H C2H H2H 120.3
C4H C3H C2H 121.5(5)
C4H C3H H3H 119.3
C2H C3H H3H 119.3
C3H C4H C5H 119.0(5)
C3H C4H H4H 120.5
C5H C4H H4H 120.5
C4H C5H C6H 120.5(5)
C4H C5H H5H 119.7
C6H C5H H5H 119.7
C5H C6H C1H 120.3(5)
C5H C6H H6H 119.8
C1H C6H H6H 119.8
C6I C1I C2I 119.6(5)
C6I C1I P3 119.2(4)
C2I C1I P3 120.5(4)
C3I C2I C1I 119.3(6)
C3I C2I H2I 120.3
C1I C2I H2I 120.3
C4I C3I C2I 121.5(7)
C4I C3I H3I 119.2
C2I C3I H3I 119.2
C3I C4I C5I 119.1(6)
C3I C4I H4I 120.5
C5I C4I H4I 120.5
C6I C5I C4I 120.5(7)
C6I C5I H5I 119.7
C4I C5I H5I 119.7
C5I C6I C1I 119.9(7)
C5I C6I H6I 120.1
C1I C6I H6I 120.1
C1L P4 C1J 101.6(2)
C1L P4 C1K 104.9(2)
C1J P4 C1K 101.6(2)
C1L P4 Re2 111.78(15)
C1J P4 Re2 119.53(15)
C1K P4 Re2 115.47(16)
C2J C1J C6J 118.4(4)
C2J C1J P4 121.3(3)
C6J C1J P4 120.3(4)
C3J C2J C1J 120.2(5)
C3J C2J H2J 119.9
C1J C2J H2J 119.9
C4J C3J C2J 121.2(5)
C4J C3J H3J 119.4
C2J C3J H3J 119.4
C3J C4J C5J 119.1(5)
C3J C4J H4J 120.4
C5J C4J H4J 120.4
C6J C5J C4J 120.5(5)
C6J C5J H5J 119.7
C4J C5J H5J 119.7
C5J C6J C1J 120.5(5)
C5J C6J H6J 119.8
C1J C6J H6J 119.8
C6K C1K C2K 116.9(5)
C6K C1K P4 124.3(4)
C2K C1K P4 118.8(4)
C1K C2K C3K 122.0(5)
C1K C2K H2K 119.0
C3K C2K H2K 119.0
C4K C3K C2K 120.0(6)
C4K C3K H3K 120.0
C2K C3K H3K 120.0
C5K C4K C3K 118.8(5)
C5K C4K H4K 120.6
C3K C4K H4K 120.6
C4K C5K C6K 122.4(6)
C4K C5K H5K 118.8
C6K C5K H5K 118.8
C1K C6K C5K 119.9(5)
C1K C6K H6K 120.0
C5K C6K H6K 120.0
C6L C1L C2L 118.0(4)
C6L C1L P4 122.2(4)
C2L C1L P4 119.4(4)
C3L C2L C1L 120.6(5)
C3L C2L H2L 119.7
C1L C2L H2L 119.7
C2L C3L C4L 120.8(5)
C2L C3L H3L 119.6
C4L C3L H3L 119.6
C3L C4L C5L 119.9(5)
C3L C4L H4L 120.1
C5L C4L H4L 120.1
C4L C5L C6L 119.8(5)
C4L C5L H5L 120.1
C6L C5L H5L 120.1
C5L C6L C1L 120.9(4)
C5L C6L H6L 119.5
C1L C6L H6L 119.5
C1N P5 C1M 100.0(2)
C1N P5 C1O 103.2(2)
C1M P5 C1O 103.3(2)
C1N P5 Re3 118.38(15)
C1M P5 Re3 117.91(15)
C1O P5 Re3 111.92(15)
C6M C1M C2M 118.1(4)
C6M C1M P5 120.0(3)
C2M C1M P5 121.9(3)
C3M C2M C1M 120.5(4)
C3M C2M H2M 119.8
C1M C2M H2M 119.8
C4M C3M C2M 120.5(5)
C4M C3M H3M 119.7
C2M C3M H3M 119.7
C3M C4M C5M 120.5(4)
C3M C4M H4M 119.8
C5M C4M H4M 119.8
C4M C5M C6M 119.0(5)
C4M C5M H5M 120.5
C6M C5M H5M 120.5
C1M C6M C5M 121.4(5)
C1M C6M H6M 119.3
C5M C6M H6M 119.3
C6N C1N C2N 118.2(4)
C6N C1N P5 122.5(4)
C2N C1N P5 119.2(4)
C3N C2N C1N 121.1(5)
C3N C2N H2N 119.5
C1N C2N H2N 119.5
C4N C3N C2N 119.7(5)
C4N C3N H3N 120.2
C2N C3N H3N 120.2
C3N C4N C5N 120.4(5)
C3N C4N H4N 119.8
C5N C4N H4N 119.8
C4N C5N C6N 120.0(5)
C4N C5N H5N 120.0
C6N C5N H5N 120.0
C5N C6N C1N 120.6(5)
C5N C6N H6N 119.7
C1N C6N H6N 119.7
C2O C1O C6O 119.5(4)
C2O C1O P5 120.3(4)
C6O C1O P5 119.5(4)
C1O C2O C3O 120.4(5)
C1O C2O H2O 119.8
C3O C2O H2O 119.8
C4O C3O C2O 120.2(5)
C4O C3O H3O 119.9
C2O C3O H3O 119.9
C3O C4O C5O 119.3(5)
C3O C4O H4O 120.3
C5O C4O H4O 120.3
C4O C5O C6O 121.2(5)
C4O C5O H5O 119.4
C6O C5O H5O 119.4
C5O C6O C1O 119.4(5)
C5O C6O H6O 120.3
C1O C6O H6O 120.3
C1P P6 C1R 103.0(2)
C1P P6 C1Q 104.4(2)
C1R P6 C1Q 98.6(2)
C1P P6 Re3 113.69(16)
C1R P6 Re3 119.33(16)
C1Q P6 Re3 115.54(15)
C2P C1P C6P 118.4(4)
C2P C1P P6 119.2(4)
C6P C1P P6 122.2(4)
C3P C2P C1P 121.0(5)
C3P C2P H2P 119.5
C1P C2P H2P 119.5
C2P C3P C4P 120.5(5)
C2P C3P H3P 119.8
C4P C3P H3P 119.8
C5P C4P C3P 118.8(5)
C5P C4P H4P 120.6
C3P C4P H4P 120.6
C4P C5P C6P 121.7(5)
C4P C5P H5P 119.1
C6P C5P H5P 119.1
C5P C6P C1P 119.5(5)
C5P C6P H6P 120.2
C1P C6P H6P 120.2
C2Q C1Q C6Q 119.5(4)
C2Q C1Q P6 124.3(4)
C6Q C1Q P6 116.1(3)
C1Q C2Q C3Q 120.3(5)
C1Q C2Q H2Q 119.8
C3Q C2Q H2Q 119.8
C4Q C3Q C2Q 120.2(5)
C4Q C3Q H3Q 119.9
C2Q C3Q H3Q 119.9
C3Q C4Q C5Q 120.1(5)
C3Q C4Q H4Q 120.0
C5Q C4Q H4Q 120.0
C4Q C5Q C6Q 119.8(5)
C4Q C5Q H5Q 120.1
C6Q C5Q H5Q 120.1
C5Q C6Q C1Q 120.1(4)
C5Q C6Q H6Q 120.0
C1Q C6Q H6Q 120.0
C2R C1R C6R 118.0(4)
C2R C1R P6 123.5(4)
C6R C1R P6 118.5(4)
C3R C2R C1R 120.8(5)
C3R C2R H2R 119.6
C1R C2R H2R 119.6
C2R C3R C4R 120.5(5)
C2R C3R H3R 119.8
C4R C3R H3R 119.8
C5R C4R C3R 119.3(5)
C5R C4R H4R 120.4
C3R C4R H4R 120.4
C6R C5R C4R 120.2(5)
C6R C5R H5R 119.9
C4R C5R H5R 119.9
C5R C6R C1R 121.2(5)
C5R C6R H6R 119.4
C1R C6R H6R 119.4
C1T P7 C1U 98.4(2)
C1T P7 C1S 103.2(2)
C1U P7 C1S 103.0(2)
C1T P7 Re4 118.56(15)
C1U P7 Re4 118.42(15)
C1S P7 Re4 112.76(15)
C6S C1S C2S 119.0(4)
C6S C1S P7 121.2(4)
C2S C1S P7 119.7(4)
C1S C2S C3S 120.3(5)
C1S C2S H2S 119.8
C3S C2S H2S 119.8
C4S C3S C2S 120.4(5)
C4S C3S H3S 119.8
C2S C3S H3S 119.8
C3S C4S C5S 119.7(5)
C3S C4S H4S 120.1
C5S C4S H4S 120.1
C4S C5S C6S 119.5(5)
C4S C5S H5S 120.3
C6S C5S H5S 120.3
C1S C6S C5S 121.1(5)
C1S C6S H6S 119.5
C5S C6S H6S 119.5
C2T C1T C6T 118.2(4)
C2T C1T P7 120.2(3)
C6T C1T P7 121.3(3)
C3T C2T C1T 120.3(4)
C3T C2T H2T 119.8
C1T C2T H2T 119.8
C4T C3T C2T 120.5(4)
C4T C3T H3T 119.8
C2T C3T H3T 119.8
C3T C4T C5T 119.9(4)
C3T C4T H4T 120.0
C5T C4T H4T 120.0
C6T C5T C4T 120.1(4)
C6T C5T H5T 119.9
C4T C5T H5T 119.9
C5T C6T C1T 120.9(4)
C5T C6T H6T 119.6
C1T C6T H6T 119.6
C2U C1U C6U 117.3(4)
C2U C1U P7 122.1(4)
C6U C1U P7 120.1(4)
C1U C2U C3U 121.7(5)
C1U C2U H2U 119.2
C3U C2U H2U 119.2
C4U C3U C2U 119.9(5)
C4U C3U H3U 120.1
C2U C3U H3U 120.1
C3U C4U C5U 119.2(5)
C3U C4U H4U 120.4
C5U C4U H4U 120.4
C6U C5U C4U 121.1(5)
C6U C5U H5U 119.4
C4U C5U H5U 119.4
C5U C6U C1U 120.8(5)
C5U C6U H6U 119.6
C1U C6U H6U 119.6
C1Z P8 C1V 103.3(2)
C1Z P8 C1W 97.7(2)
C1V P8 C1W 103.2(2)
C1Z P8 Re4 118.23(16)
C1V P8 Re4 112.62(15)
C1W P8 Re4 119.35(15)
C2V C1V C6V 119.1(4)
C2V C1V P8 121.8(4)
C6V C1V P8 118.9(4)
C1V C2V C3V 120.2(5)
C1V C2V H2V 119.9
C3V C2V H2V 119.9
C4V C3V C2V 120.5(5)
C4V C3V H3V 119.8
C2V C3V H3V 119.8
C5V C4V C3V 119.3(5)
C5V C4V H4V 120.4
C3V C4V H4V 120.4
C4V C5V C6V 120.7(5)
C4V C5V H5V 119.6
C6V C5V H5V 119.6
C5V C6V C1V 120.2(5)
C5V C6V H6V 119.9
C1V C6V H6V 119.9
C2W C1W C6W 118.4(4)
C2W C1W P8 124.8(4)
C6W C1W P8 116.6(3)
C1W C2W C3W 120.7(5)
C1W C2W H2W 119.6
C3W C2W H2W 119.6
C4W C3W C2W 119.9(5)
C4W C3W H3W 120.1
C2W C3W H3W 120.1
C3W C4W C5W 119.4(5)
C3W C4W H4W 120.3
C5W C4W H4W 120.3
C6W C5W C4W 120.7(5)
C6W C5W H5W 119.6
C4W C5W H5W 119.6
C5W C6W C1W 120.8(5)
C5W C6W H6W 119.6
C1W C6W H6W 119.6
C6Z C1Z C2Z 118.7(4)
C6Z C1Z P8 122.6(4)
C2Z C1Z P8 118.6(4)
C3Z C2Z C1Z 120.4(5)
C3Z C2Z H2Z 119.8
C1Z C2Z H2Z 119.8
C4Z C3Z C2Z 120.3(5)
C4Z C3Z H3Z 119.8
C2Z C3Z H3Z 119.8
C5Z C4Z C3Z 120.2(5)
C5Z C4Z H4Z 119.9
C3Z C4Z H4Z 119.9
C4Z C5Z C6Z 119.5(5)
C4Z C5Z H5Z 120.2
C6Z C5Z H5Z 120.2
C1Z C6Z C5Z 120.9(5)
C1Z C6Z H6Z 119.6
C5Z C6Z H6Z 119.6
C11 O11 H11 109.1
O11 C11 C21 108.1(9)
O11 C11 H11A 110.1
C21 C11 H11A 110.1
O11 C11 H11B 110.1
C21 C11 H11B 110.1
H11A C11 H11B 108.4
C11 C21 H21A 109.5
C11 C21 H21B 109.5
H21A C21 H21B 109.5
C11 C21 H21C 109.5
H21A C21 H21C 109.5
H21B C21 H21C 109.5
C12 O12 H12 109.5
C22 C12 O12 113.6(8)
C22 C12 H12A 108.8
O12 C12 H12A 108.8
C22 C12 H12B 108.8
O12 C12 H12B 108.8
H12A C12 H12B 107.7
C12 C22 H22A 109.5
C12 C22 H22B 109.5
H22A C22 H22B 109.5
C12 C22 H22C 109.5
H22A C22 H22C 109.5
H22B C22 H22C 109.5
C13 O13 H13 108.5
C23 C13 O13 115.2(9)
C23 C13 H13A 108.5
O13 C13 H13A 108.5
C23 C13 H13B 108.5
O13 C13 H13B 108.5
H13A C13 H13B 107.5
C13 C23 H23A 109.5
C13 C23 H23B 109.5
H23A C23 H23B 109.5
C13 C23 H23C 109.5
H23A C23 H23C 109.5
H23B C23 H23C 109.5
C14 O14 H14 108.5
C24 C14 O14 117.9(9)
C24 C14 H14A 107.8
O14 C14 H14A 107.8
C24 C14 H14B 107.8
O14 C14 H14B 107.8
H14A C14 H14B 107.2
C14 C24 H24A 109.5
C14 C24 H24B 109.5
H24A C24 H24B 109.5
C14 C24 H24C 109.5
H24A C24 H24C 109.5
H24B C24 H24C 109.5
C15 O15 H15 109.5
C25 C15 O15 116.0(14)
C25 C15 H15A 108.3
O15 C15 H15A 108.3
C25 C15 H15B 108.3
O15 C15 H15B 108.3
H15A C15 H15B 107.4
C15 C25 H25A 95.7
C15 C25 H25B 116.5
H25A C25 H25B 109.5
C15 C25 H25C 115.2
H25A C25 H25C 109.5
H25B C25 H25C 109.5
C16 O16 H16 109.5
C26 C16 O16 115.3(10)
C26 C16 H16A 108.4
O16 C16 H16A 108.4
C26 C16 H16B 108.4
O16 C16 H16B 108.4
H16A C16 H16B 107.5
C16 C26 H26A 109.5
C16 C26 H26B 109.5
H26A C26 H26B 109.5
C16 C26 H26C 109.5
H26A C26 H26C 109.5
H26B C26 H26C 109.5
C17 O17 H17 109.5
C27 C17 O17 118.3(14)
C27 C17 H15C 107.7
O17 C17 H15C 107.7
C27 C17 H15D 107.7
O17 C17 H15D 107.7
H15C C17 H15D 107.1
C17 C27 H35A 109.5
C17 C27 H35B 109.5
H35A C27 H35B 109.5
C17 C27 H35C 109.5
H35A C27 H35C 109.5
H35B C27 H35C 109.5

loop_
_geom_bond_atom_site_label_1
_geom_bond_atom_site_label_2
_geom_bond_distance
Re1 C2 1.931(5)
Re1 C1 1.946(5)
Re1 C70 2.100(5)
Re1 C10 2.112(5)
Re1 P1 2.4166(12)
Re1 P2 2.4222(12)
C1 O1 1.153(6)
C2 O2 1.168(6)
Re2 C3 1.928(5)
Re2 C4 1.936(5)
Re2 C40 2.103(5)
Re2 C20 2.105(5)
Re2 P4 2.4115(12)
Re2 P3 2.4194(12)
C3 O3 1.158(6)
C4 O4 1.166(5)
Re3 C6 1.938(5)
Re3 C5 1.942(5)
Re3 C30 2.103(5)
Re3 C60 2.110(5)
Re3 P5 2.4058(12)
Re3 P6 2.4109(12)
C5 O5 1.164(6)
C6 O6 1.155(6)
Re4 C8 1.922(5)
Re4 C7 1.933(5)
Re4 C50 2.107(5)
Re4 C80 2.107(5)
Re4 P8 2.4164(12)
Re4 P7 2.4224(12)
C7 O7 1.153(6)
C8 O8 1.161(5)
Ag1 N2 2.052(4)
Ag1 N1 2.054(4)
N1 C10 1.134(6)
N2 C20 1.149(6)
Ag2 N3 2.043(4)
Ag2 N4 2.044(4)
N3 C30 1.145(6)
N4 C40 1.147(6)
Ag3 N6 2.042(4)
Ag3 N5 2.056(4)
N5 C50 1.136(6)
N6 C60 1.145(6)
Ag4 N8 2.045(4)
Ag4 N7 2.049(4)
N7 C70 1.145(6)
N8 C80 1.154(6)
P1 C1C 1.841(5)
P1 C1A 1.842(5)
P1 C1B 1.848(5)
C1A C2A 1.395(6)
C1A C6A 1.402(6)
C2A C3A 1.375(6)
C2A H2A 0.9500
C3A C4A 1.382(7)
C3A H3A 0.9500
C4A C5A 1.380(7)
C4A H4A 0.9500
C5A C6A 1.387(7)
C5A H5A 0.9500
C6A H6A 0.9500
C1B C2B 1.379(6)
C1B C6B 1.392(6)
C2B C3B 1.385(7)
C2B H2B 0.9500
C3B C4B 1.395(7)
C3B H3B 0.9500
C4B C5B 1.380(7)
C4B H4B 0.9500
C5B C6B 1.393(7)
C5B H5B 0.9500
C6B H6B 0.9500
C1C C2C 1.393(7)
C1C C6C 1.399(7)
C2C C3C 1.380(7)
C2C H2C 0.9500
C3C C4C 1.381(8)
C3C H3C 0.9500
C4C C5C 1.393(8)
C4C H4C 0.9500
C5C C6C 1.389(7)
C5C H5C 0.9500
C6C H6C 0.9500
P2 C1D 1.825(5)
P2 C1F 1.834(4)
P2 C1E 1.855(5)
C1D C6D 1.388(6)
C1D C2D 1.403(7)
C2D C3D 1.394(7)
C2D H2D 0.9500
C3D C4D 1.376(7)
C3D H3D 0.9500
C4D C5D 1.375(7)
C4D H4D 0.9500
C5D C6D 1.393(7)
C5D H5D 0.9500
C6D H6D 0.9500
C1E C2E 1.380(6)
C1E C6E 1.396(6)
C2E C3E 1.378(6)
C2E H2E 0.9500
C3E C4E 1.390(7)
C3E H3E 0.9500
C4E C5E 1.377(8)
C4E H4E 0.9500
C5E C6E 1.389(7)
C5E H5E 0.9500
C6E H6E 0.9500
C1F C6F 1.387(6)
C1F C2F 1.392(6)
C2F C3F 1.380(7)
C2F H2F 0.9500
C3F C4F 1.396(7)
C3F H3F 0.9500
C4F C5F 1.399(7)
C4F H4F 0.9500
C5F C6F 1.374(7)
C5F H5F 0.9500
C6F H6F 0.9500
P3 C1H 1.832(5)
P3 C1G 1.833(5)
P3 C1I 1.841(5)
C1G C6G 1.390(7)
C1G C2G 1.403(7)
C2G C3G 1.380(7)
C2G H2G 0.9500
C3G C4G 1.380(7)
C3G H3G 0.9500
C4G C5G 1.382(8)
C4G H4G 0.9500
C5G C6G 1.402(7)
C5G H5G 0.9500
C6G H6G 0.9500
C1H C2H 1.388(6)
C1H C6H 1.393(7)
C2H C3H 1.403(7)
C2H H2H 0.9500
C3H C4H 1.367(7)
C3H H3H 0.9500
C4H C5H 1.389(8)
C4H H4H 0.9500
C5H C6H 1.390(7)
C5H H5H 0.9500
C6H H6H 0.9500
C1I C6I 1.385(7)
C1I C2I 1.395(7)
C2I C3I 1.388(8)
C2I H2I 0.9500
C3I C4I 1.358(11)
C3I H3I 0.9500
C4I C5I 1.397(11)
C4I H4I 0.9500
C5I C6I 1.382(8)
C5I H5I 0.9500
C6I H6I 0.9500
P4 C1L 1.831(5)
P4 C1J 1.832(5)
P4 C1K 1.834(5)
C1J C2J 1.399(6)
C1J C6J 1.405(7)
C2J C3J 1.387(7)
C2J H2J 0.9500
C3J C4J 1.374(7)
C3J H3J 0.9500
C4J C5J 1.394(8)
C4J H4J 0.9500
C5J C6J 1.381(7)
C5J H5J 0.9500
C6J H6J 0.9500
C1K C6K 1.386(7)
C1K C2K 1.388(7)
C2K C3K 1.395(7)
C2K H2K 0.9500
C3K C4K 1.363(9)
C3K H3K 0.9500
C4K C5K 1.351(9)
C4K H4K 0.9500
C5K C6K 1.396(8)
C5K H5K 0.9500
C6K H6K 0.9500
C1L C6L 1.392(6)
C1L C2L 1.412(7)
C2L C3L 1.371(7)
C2L H2L 0.9500
C3L C4L 1.379(7)
C3L H3L 0.9500
C4L C5L 1.383(7)
C4L H4L 0.9500
C5L C6L 1.391(7)
C5L H5L 0.9500
C6L H6L 0.9500
P5 C1N 1.831(5)
P5 C1M 1.832(5)
P5 C1O 1.833(5)
C1M C6M 1.391(6)
C1M C2M 1.395(6)
C2M C3M 1.386(7)
C2M H2M 0.9500
C3M C4M 1.372(7)
C3M H3M 0.9500
C4M C5M 1.380(7)
C4M H4M 0.9500
C5M C6M 1.396(7)
C5M H5M 0.9500
C6M H6M 0.9500
C1N C6N 1.395(7)
C1N C2N 1.400(7)
C2N C3N 1.389(7)
C2N H2N 0.9500
C3N C4N 1.376(8)
C3N H3N 0.9500
C4N C5N 1.386(8)
C4N H4N 0.9500
C5N C6N 1.390(7)
C5N H5N 0.9500
C6N H6N 0.9500
C1O C2O 1.384(7)
C1O C6O 1.397(7)
C2O C3O 1.397(7)
C2O H2O 0.9500
C3O C4O 1.378(9)
C3O H3O 0.9500
C4O C5O 1.386(8)
C4O H4O 0.9500
C5O C6O 1.387(7)
C5O H5O 0.9500
C6O H6O 0.9500
P6 C1P 1.829(5)
P6 C1R 1.840(5)
P6 C1Q 1.843(4)
C1P C2P 1.396(7)
C1P C6P 1.405(7)
C2P C3P 1.370(7)
C2P H2P 0.9500
C3P C4P 1.398(8)
C3P H3P 0.9500
C4P C5P 1.368(8)
C4P H4P 0.9500
C5P C6P 1.385(7)
C5P H5P 0.9500
C6P H6P 0.9500
C1Q C2Q 1.371(6)
C1Q C6Q 1.400(6)
C2Q C3Q 1.393(7)
C2Q H2Q 0.9500
C3Q C4Q 1.378(7)
C3Q H3Q 0.9500
C4Q C5Q 1.381(7)
C4Q H4Q 0.9500
C5Q C6Q 1.390(7)
C5Q H5Q 0.9500
C6Q H6Q 0.9500
C1R C2R 1.391(7)
C1R C6R 1.399(7)
C2R C3R 1.377(7)
C2R H2R 0.9500
C3R C4R 1.388(8)
C3R H3R 0.9500
C4R C5R 1.384(8)
C4R H4R 0.9500
C5R C6R 1.372(7)
C5R H5R 0.9500
C6R H6R 0.9500
P7 C1T 1.828(4)
P7 C1U 1.833(5)
P7 C1S 1.840(5)
C1S C6S 1.381(7)
C1S C2S 1.389(6)
C2S C3S 1.391(7)
C2S H2S 0.9500
C3S C4S 1.378(8)
C3S H3S 0.9500
C4S C5S 1.392(8)
C4S H4S 0.9500
C5S C6S 1.392(7)
C5S H5S 0.9500
C6S H6S 0.9500
C1T C2T 1.400(6)
C1T C6T 1.405(6)
C2T C3T 1.381(6)
C2T H2T 0.9500
C3T C4T 1.376(7)
C3T H3T 0.9500
C4T C5T 1.388(7)
C4T H4T 0.9500
C5T C6T 1.368(7)
C5T H5T 0.9500
C6T H6T 0.9500
C1U C2U 1.383(7)
C1U C6U 1.400(7)
C2U C3U 1.388(7)
C2U H2U 0.9500
C3U C4U 1.375(8)
C3U H3U 0.9500
C4U C5U 1.375(8)
C4U H4U 0.9500
C5U C6U 1.372(7)
C5U H5U 0.9500
C6U H6U 0.9500
P8 C1Z 1.833(5)
P8 C1V 1.835(5)
P8 C1W 1.841(5)
C1V C2V 1.394(6)
C1V C6V 1.399(7)
C2V C3V 1.402(7)
C2V H2V 0.9500
C3V C4V 1.388(7)
C3V H3V 0.9500
C4V C5V 1.387(7)
C4V H4V 0.9500
C5V C6V 1.393(7)
C5V H5V 0.9500
C6V H6V 0.9500
C1W C2W 1.383(6)
C1W C6W 1.397(6)
C2W C3W 1.405(7)
C2W H2W 0.9500
C3W C4W 1.381(8)
C3W H3W 0.9500
C4W C5W 1.383(7)
C4W H4W 0.9500
C5W C6W 1.377(7)
C5W H5W 0.9500
C6W H6W 0.9500
C1Z C6Z 1.388(7)
C1Z C2Z 1.392(7)
C2Z C3Z 1.387(7)
C2Z H2Z 0.9500
C3Z C4Z 1.381(8)
C3Z H3Z 0.9500
C4Z C5Z 1.376(8)
C4Z H4Z 0.9500
C5Z C6Z 1.398(7)
C5Z H5Z 0.9500
C6Z H6Z 0.9500
O11 C11 1.442(10)
O11 H11 0.8401
C11 C21 1.585(15)
C11 H11A 0.9900
C11 H11B 0.9900
C21 H21A 0.9800
C21 H21B 0.9800
C21 H21C 0.9800
O12 C12 1.481(8)
O12 H12 0.8400
C12 C22 1.473(16)
C12 H12A 0.9900
C12 H12B 0.9900
C22 H22A 0.9800
C22 H22B 0.9800
C22 H22C 0.9800
O13 C13 1.468(7)
O13 H13 0.8504
C13 C23 1.411(10)
C13 H13A 0.9900
C13 H13B 0.9900
C23 H23A 0.9800
C23 H23B 0.9800
C23 H23C 0.9800
O14 C14 1.479(8)
O14 H14 0.8400
C14 C24 1.420(11)
C14 H14A 0.9900
C14 H14B 0.9900
C24 H24A 0.9800
C24 H24B 0.9800
C24 H24C 0.9800
O15 C15 1.480(10)
O15 H15 0.8400
C15 C25 1.416(12)
C15 H15A 0.9900
C15 H15B 0.9900
C25 H25A 0.9800
C25 H25B 0.9800
C25 H25C 0.9800
O16 C16 1.474(9)
O16 H16 0.8400
C16 C26 1.410(11)
C16 H16A 0.9900
C16 H16B 0.9900
C26 H26A 0.9800
C26 H26B 0.9800
C26 H26C 0.9800
O17 C17 1.482(10)
O17 H17 0.8400
C17 C27 1.416(12)
C17 H15C 0.9900
C17 H15D 0.9900
C27 H35A 0.9800
C27 H35B 0.9800
C27 H35C 0.9800

loop_
_geom_hbond_atom_site_label_D
_geom_hbond_atom_site_label_H
_geom_hbond_atom_site_label_A
_geom_hbond_distance_DH
_geom_hbond_distance_HA
_geom_hbond_distance_DA
_geom_hbond_angle_DHA
_geom_hbond_site_symmetry_A
C6B H6B O8 0.95 2.54 3.272(6) 133.5 1_565
O11 H11 O13 0.84 2.05 2.697(12) 133.9 .
O12 H12 O11 0.84 2.03 2.782(12) 148.7 .
O13 H13 O14 0.85 1.81 2.663(13) 177.5 1_455
C13 H13B O15 0.99 2.39 3.03(2) 121.9 1_455
C25 H25B N7 0.98 2.52 3.47(3) 163.7 .
C27 H35A O12 0.98 2.19 3.16(2) 170.5 .

loop_
_geom_torsion_atom_site_label_1
_geom_torsion_atom_site_label_2
_geom_torsion_atom_site_label_3
_geom_torsion_atom_site_label_4
_geom_torsion
C1C P1 C1A C2A -173.0(3)
C1B P1 C1A C2A -71.3(4)
C1C P1 C1A C6A 11.2(4)
C1B P1 C1A C6A 112.9(4)
C6A C1A C2A C3A -1.0(6)
P1 C1A C2A C3A -176.9(3)
C1A C2A C3A C4A 1.0(7)
C2A C3A C4A C5A -0.3(7)
C3A C4A C5A C6A -0.3(7)
C4A C5A C6A C1A 0.3(7)
C2A C1A C6A C5A 0.3(7)
P1 C1A C6A C5A 176.2(4)
C1C P1 C1B C2B -51.5(4)
C1A P1 C1B C2B -155.9(3)
Re1 P1 C1B C2B 76.4(4)
C1C P1 C1B C6B 126.8(4)
C1A P1 C1B C6B 22.4(4)
Re1 P1 C1B C6B -105.3(4)
C6B C1B C2B C3B -3.5(7)
P1 C1B C2B C3B 174.9(4)
C1B C2B C3B C4B 2.7(7)
C2B C3B C4B C5B -0.1(7)
C3B C4B C5B C6B -1.6(7)
C2B C1B C6B C5B 1.8(7)
P1 C1B C6B C5B -176.5(4)
C4B C5B C6B C1B 0.7(7)
C1A P1 C1C C2C -112.2(4)
C1B P1 C1C C2C 140.5(4)
C1A P1 C1C C6C 66.4(4)
C1B P1 C1C C6C -40.9(4)
C6C C1C C2C C3C -0.5(7)
P1 C1C C2C C3C 178.1(4)
C1C C2C C3C C4C 0.0(8)
C2C C3C C4C C5C 0.3(8)
C3C C4C C5C C6C -0.2(8)
C4C C5C C6C C1C -0.3(8)
C2C C1C C6C C5C 0.6(7)
P1 C1C C6C C5C -178.0(4)
C1F P2 C1D C6D -40.4(4)
C1E P2 C1D C6D 65.3(4)
C1F P2 C1D C2D 152.7(4)
C1E P2 C1D C2D -101.5(4)
C6D C1D C2D C3D -1.0(7)
P2 C1D C2D C3D 166.2(4)
C1D C2D C3D C4D 2.4(7)
C2D C3D C4D C5D -1.1(7)
C3D C4D C5D C6D -1.5(7)
C2D C1D C6D C5D -1.7(7)
P2 C1D C6D C5D -168.6(4)
C4D C5D C6D C1D 2.9(7)
C1D P2 C1E C2E 83.1(4)
C1F P2 C1E C2E -168.0(4)
C1D P2 C1E C6E -94.2(4)
C1F P2 C1E C6E 14.6(5)
C6E C1E C2E C3E -3.3(7)
P2 C1E C2E C3E 179.2(4)
C1E C2E C3E C4E 0.5(7)
C2E C3E C4E C5E 3.3(8)
C3E C4E C5E C6E -4.4(8)
C4E C5E C6E C1E 1.6(9)
C2E C1E C6E C5E 2.3(7)
P2 C1E C6E C5E 179.6(4)
C1D P2 C1F C6F -36.3(4)
C1E P2 C1F C6F -138.3(4)
C1D P2 C1F C2F 151.9(4)
C1E P2 C1F C2F 49.9(4)
Re1 P2 C1F C2F -77.7(4)
C6F C1F C2F C3F 1.2(7)
P2 C1F C2F C3F 173.3(4)
C1F C2F C3F C4F -0.6(7)
C2F C3F C4F C5F -0.8(7)
C3F C4F C5F C6F 1.6(8)
C4F C5F C6F C1F -1.1(8)
C2F C1F C6F C5F -0.3(7)
P2 C1F C6F C5F -172.1(4)
C1H P3 C1G C6G -78.4(4)
C1I P3 C1G C6G 28.0(4)
C1H P3 C1G C2G 95.6(4)
C1I P3 C1G C2G -158.0(4)
C6G C1G C2G C3G 0.2(7)
P3 C1G C2G C3G -174.1(4)
C1G C2G C3G C4G 0.2(7)
C2G C3G C4G C5G -0.8(7)
C3G C4G C5G C6G 1.1(8)
C2G C1G C6G C5G 0.1(7)
P3 C1G C6G C5G 174.2(4)
C4G C5G C6G C1G -0.8(7)
C1G P3 C1H C2H -111.8(4)
C1I P3 C1H C2H 140.9(4)
Re2 P3 C1H C2H 18.2(4)
C1G P3 C1H C6H 64.6(4)
C1I P3 C1H C6H -42.7(4)
Re2 P3 C1H C6H -165.4(3)
C6H C1H C2H C3H -0.3(7)
P3 C1H C2H C3H 176.1(4)
C1H C2H C3H C4H -1.1(8)
C2H C3H C4H C5H 1.5(8)
C3H C4H C5H C6H -0.5(9)
C4H C5H C6H C1H -1.0(9)
C2H C1H C6H C5H 1.4(8)
P3 C1H C6H C5H -175.1(4)
C1H P3 C1I C6I -42.9(4)
C1G P3 C1I C6I -146.8(4)
Re2 P3 C1I C6I 84.8(4)
C1H P3 C1I C2I 146.4(4)
C1G P3 C1I C2I 42.5(4)
C6I C1I C2I C3I 0.9(8)
P3 C1I C2I C3I 171.5(4)
C1I C2I C3I C4I -0.8(9)
C2I C3I C4I C5I -0.4(10)
C3I C4I C5I C6I 1.5(10)
C4I C5I C6I C1I -1.3(9)
C2I C1I C6I C5I 0.1(8)
P3 C1I C6I C5I -170.6(4)
C1L P4 C1J C2J -140.2(4)
C1K P4 C1J C2J 111.7(4)
C1L P4 C1J C6J 41.0(4)
C1K P4 C1J C6J -67.1(4)
C6J C1J C2J C3J -2.2(7)
P4 C1J C2J C3J 179.0(3)
C1J C2J C3J C4J -0.4(7)
C2J C3J C4J C5J 2.5(7)
C3J C4J C5J C6J -1.9(8)
C4J C5J C6J C1J -0.7(8)
C2J C1J C6J C5J 2.7(8)
P4 C1J C6J C5J -178.5(4)
C1L P4 C1K C6K -19.7(5)
C1J P4 C1K C6K 85.8(5)
C1L P4 C1K C2K 160.4(4)
C1J P4 C1K C2K -94.0(4)
Re2 P4 C1K C2K 36.9(4)
C6K C1K C2K C3K -0.3(8)
P4 C1K C2K C3K 179.5(4)
C1K C2K C3K C4K 1.6(9)
C2K C3K C4K C5K -1.3(9)
C3K C4K C5K C6K -0.3(10)
C2K C1K C6K C5K -1.3(8)
P4 C1K C6K C5K 178.9(4)
C4K C5K C6K C1K 1.6(10)
C1J P4 C1L C6L -148.5(4)
C1K P4 C1L C6L -42.9(4)
Re2 P4 C1L C6L 82.9(4)
C1J P4 C1L C2L 38.8(4)
C1K P4 C1L C2L 144.4(4)
Re2 P4 C1L C2L -89.8(4)
C6L C1L C2L C3L 0.8(7)
P4 C1L C2L C3L 173.8(4)
C1L C2L C3L C4L 1.3(8)
C2L C3L C4L C5L -2.4(8)
C3L C4L C5L C6L 1.4(7)
C4L C5L C6L C1L 0.7(7)
C2L C1L C6L C5L -1.7(7)
P4 C1L C6L C5L -174.5(4)
C1N P5 C1M C6M -65.3(4)
C1O P5 C1M C6M 40.9(4)
Re3 P5 C1M C6M 164.9(3)
C1N P5 C1M C2M 111.8(4)
C1O P5 C1M C2M -142.0(4)
Re3 P5 C1M C2M -18.0(4)
C6M C1M C2M C3M 0.8(7)
P5 C1M C2M C3M -176.4(4)
C1M C2M C3M C4M -0.2(7)
C2M C3M C4M C5M -0.1(8)
C3M C4M C5M C6M -0.2(8)
C2M C1M C6M C5M -1.1(7)
P5 C1M C6M C5M 176.1(4)
C4M C5M C6M C1M 0.9(8)
C1M P5 C1N C6N 75.7(4)
C1O P5 C1N C6N -30.7(4)
Re3 P5 C1N C6N -154.9(3)
C1M P5 C1N C2N -99.3(4)
C1O P5 C1N C2N 154.4(4)
Re3 P5 C1N C2N 30.1(4)
C6N C1N C2N C3N 3.0(7)
P5 C1N C2N C3N 178.2(4)
C1N C2N C3N C4N -1.2(8)
C2N C3N C4N C5N -0.8(8)
C3N C4N C5N C6N 1.0(8)
C4N C5N C6N C1N 0.9(8)
C2N C1N C6N C5N -2.8(7)
P5 C1N C6N C5N -177.8(4)
C1N P5 C1O C2O 145.6(4)
C1M P5 C1O C2O 41.7(4)
C1N P5 C1O C6O -43.6(4)
C1M P5 C1O C6O -147.4(4)
C6O C1O C2O C3O 1.0(7)
P5 C1O C2O C3O 171.9(4)
C1O C2O C3O C4O 0.2(9)
C2O C3O C4O C5O -0.8(9)
C3O C4O C5O C6O 0.3(9)
C4O C5O C6O C1O 0.8(8)
C2O C1O C6O C5O -1.5(7)
P5 C1O C6O C5O -172.4(4)
C1R P6 C1P C2P 170.6(4)
C1Q P6 C1P C2P 68.0(4)
C1R P6 C1P C6P -14.3(4)
C1Q P6 C1P C6P -116.9(4)
C6P C1P C2P C3P 0.1(7)
P6 C1P C2P C3P 175.3(4)
C1P C2P C3P C4P -0.1(7)
C2P C3P C4P C5P -0.1(7)
C3P C4P C5P C6P 0.3(8)
C4P C5P C6P C1P -0.3(8)
C2P C1P C6P C5P 0.1(7)
P6 C1P C6P C5P -174.9(4)
C1P P6 C1Q C2Q -5.1(5)
C1R P6 C1Q C2Q -111.0(4)
C1P P6 C1Q C6Q 172.0(3)
C1R P6 C1Q C6Q 66.1(4)
C6Q C1Q C2Q C3Q -1.1(7)
P6 C1Q C2Q C3Q 175.9(4)
C1Q C2Q C3Q C4Q -1.1(8)
C2Q C3Q C4Q C5Q 1.9(8)
C3Q C4Q C5Q C6Q -0.4(7)
C4Q C5Q C6Q C1Q -1.8(7)
C2Q C1Q C6Q C5Q 2.6(7)
P6 C1Q C6Q C5Q -174.7(4)
C1P P6 C1R C2R 116.5(4)
C1Q P6 C1R C2R -136.4(4)
C1P P6 C1R C6R -65.4(4)
C1Q P6 C1R C6R 41.7(4)
C6R C1R C2R C3R 0.4(7)
P6 C1R C2R C3R 178.5(4)
C1R C2R C3R C4R -0.8(7)
C2R C3R C4R C5R 1.7(8)
C3R C4R C5R C6R -2.0(9)
C4R C5R C6R C1R 1.5(9)
C2R C1R C6R C5R -0.7(8)
P6 C1R C6R C5R -178.9(4)
C1T P7 C1S C6S 39.5(4)
C1U P7 C1S C6S 141.6(4)
C1T P7 C1S C2S -144.6(4)
C1U P7 C1S C2S -42.5(4)
C6S C1S C2S C3S -1.8(7)
P7 C1S C2S C3S -177.7(4)
C1S C2S C3S C4S 0.0(8)
C2S C3S C4S C5S 1.3(8)
C3S C4S C5S C6S -0.7(8)
C2S C1S C6S C5S 2.3(7)
P7 C1S C6S C5S 178.2(4)
C4S C5S C6S C1S -1.1(7)
C1U P7 C1T C2T 101.2(4)
C1S P7 C1T C2T -153.2(4)
C1U P7 C1T C6T -72.4(4)
C1S P7 C1T C6T 33.2(4)
C6T C1T C2T C3T -0.7(7)
P7 C1T C2T C3T -174.5(4)
C1T C2T C3T C4T -0.1(7)
C2T C3T C4T C5T 0.1(7)
C3T C4T C5T C6T 0.8(8)
C4T C5T C6T C1T -1.7(7)
C2T C1T C6T C5T 1.6(7)
P7 C1T C6T C5T 175.4(4)
C1T P7 C1U C2U 73.8(4)
C1S P7 C1U C2U -32.0(5)
C1T P7 C1U C6U -98.2(4)
C1S P7 C1U C6U 156.0(4)
C6U C1U C2U C3U -0.8(8)
P7 C1U C2U C3U -173.0(4)
C1U C2U C3U C4U 1.7(8)
C2U C3U C4U C5U -0.9(9)
C3U C4U C5U C6U -0.8(9)
C4U C5U C6U C1U 1.7(9)
C2U C1U C6U C5U -0.8(8)
P7 C1U C6U C5U 171.5(5)
C1Z P8 C1V C2V 26.7(4)
C1W P8 C1V C2V 128.0(4)
C1Z P8 C1V C6V -158.5(4)
C1W P8 C1V C6V -57.2(4)
Re4 P8 C1V C6V 72.8(4)
C6V C1V C2V C3V 1.2(7)
P8 C1V C2V C3V 176.0(4)
C1V C2V C3V C4V 1.4(7)
C2V C3V C4V C5V -3.2(7)
C3V C4V C5V C6V 2.4(8)
C4V C5V C6V C1V 0.2(8)
C2V C1V C6V C5V -2.0(7)
P8 C1V C6V C5V -176.9(4)
C1Z P8 C1W C2W 100.5(4)
C1V P8 C1W C2W -5.2(5)
C1Z P8 C1W C6W -73.1(4)
C1V P8 C1W C6W -178.7(4)
Re4 P8 C1W C6W 55.5(4)
C6W C1W C2W C3W -0.6(7)
P8 C1W C2W C3W -174.0(4)
C1W C2W C3W C4W 2.2(7)
C2W C3W C4W C5W -1.5(7)
C3W C4W C5W C6W -0.8(7)
C4W C5W C6W C1W 2.6(7)
C2W C1W C6W C5W -1.8(7)
P8 C1W C6W C5W 172.2(4)
C1V P8 C1Z C6Z -135.0(4)
C1W P8 C1Z C6Z 119.5(4)
C1V P8 C1Z C2Z 49.7(4)
C1W P8 C1Z C2Z -55.8(4)
C6Z C1Z C2Z C3Z 2.3(7)
P8 C1Z C2Z C3Z 177.7(4)
C1Z C2Z C3Z C4Z -0.7(8)
C2Z C3Z C4Z C5Z -0.5(8)
C3Z C4Z C5Z C6Z 0.0(8)
C2Z C1Z C6Z C5Z -2.7(7)
P8 C1Z C6Z C5Z -178.0(4)
C4Z C5Z C6Z C1Z 1.7(8)
